data_7215661
loop_
_publ_author_name
'Yang, Jie'
'Lutz, Martin'
'Grzech, Anna'
'Mulder, Fokko M.'
'Dingemans, Theo J.'

_publ_section_title
;
 Copper-based coordination polymers from thiophene and furan
 dicarboxylates with high isosteric heats of hydrogen adsorption
;
_journal_issue 23
_journal_name_full CrystEngComm
_journal_page_first 5121
_journal_paper_doi 10.1039/c4ce00145a
_journal_volume 16
_journal_year 2014
_chemical_formula_moiety 'C222 H166 Cu24 N10 O120'
_chemical_formula_sum 'C222 H166 Cu24 N10 O120'
_chemical_formula_weight 6418.60
_chemical_name_systematic
;
 ?
;
_space_group_crystal_system triclinic
_space_group_IT_number 2
_space_group_name_Hall '-P 1'
_space_group_name_H-M_alt 'P -1'
_symmetry_space_group_name_Hall '-P 1'
_symmetry_space_group_name_H-M 'P -1'
_atom_sites_solution_hydrogens geom
_audit_creation_method SHELXL-2012
_cell_angle_alpha 110.166(4)
_cell_angle_beta 112.898(3)
_cell_angle_gamma 102.544(2)
_cell_formula_units_Z 1
_cell_length_a 21.4985(13)
_cell_length_b 24.7145(14)
_cell_length_c 24.8218(14)
_cell_measurement_reflns_used 51007
_cell_measurement_temperature 150(2)
_cell_measurement_theta_max 23.40
_cell_measurement_theta_min 1.60
_cell_volume 10420.7(12)
_computing_cell_refinement Peakref
_computing_data_collection Apex2
_computing_data_reduction 'Eval15, SADABS-2012/1'
_computing_structure_refinement 'SHELXL-2012 (Sheldrick, 2012)'
_computing_structure_solution 'SHELXT  (Sheldrick, 2012)'
_diffrn_ambient_temperature 150(2)
_diffrn_measured_fraction_theta_full 0.807
_diffrn_measured_fraction_theta_max 0.997
_diffrn_measurement_device_type 'Bruker Kappa ApexII'
_diffrn_measurement_method '\f and \w scans'
_diffrn_radiation_type MoK\a
_diffrn_radiation_wavelength 0.71073
_diffrn_reflns_av_R_equivalents 0.0384
_diffrn_reflns_av_unetI/netI 0.0521
_diffrn_reflns_Laue_measured_fraction_full 0.807
_diffrn_reflns_Laue_measured_fraction_max 0.997
_diffrn_reflns_limit_h_max 23
_diffrn_reflns_limit_h_min -24
_diffrn_reflns_limit_k_max 27
_diffrn_reflns_limit_k_min -27
_diffrn_reflns_limit_l_max 27
_diffrn_reflns_limit_l_min -27
_diffrn_reflns_number 86010
_diffrn_reflns_point_group_measured_fraction_full 0.807
_diffrn_reflns_point_group_measured_fraction_max 0.997
_diffrn_reflns_theta_full 25.242
_diffrn_reflns_theta_max 23.413
_diffrn_reflns_theta_min 1.601
_diffrn_source 'sealed tube'
_exptl_absorpt_coefficient_mu 1.258
_exptl_absorpt_correction_T_max 0.7449
_exptl_absorpt_correction_T_min 0.6566
_exptl_absorpt_correction_type multi-scan
_exptl_absorpt_process_details SADABS-2012/1
_exptl_crystal_colour blue
_exptl_crystal_density_diffrn 1.023
_exptl_crystal_description needle
_exptl_crystal_F_000 3224
_exptl_crystal_size_max 0.40
_exptl_crystal_size_mid 0.16
_exptl_crystal_size_min 0.15
_refine_diff_density_max 1.687
_refine_diff_density_min -0.800
_refine_diff_density_rms 0.125
_refine_ls_extinction_method none
_refine_ls_goodness_of_fit_ref 1.057
_refine_ls_hydrogen_treatment constr
_refine_ls_matrix_type full
_refine_ls_number_parameters 1613
_refine_ls_number_reflns 30432
_refine_ls_number_restraints 190
_refine_ls_restrained_S_all 1.085
_refine_ls_R_factor_all 0.0969
_refine_ls_R_factor_gt 0.0712
_refine_ls_shift/su_max 0.019
_refine_ls_shift/su_mean 0.000
_refine_ls_structure_factor_coef Fsqd
_refine_ls_weighting_details
;
 w=1/[\s^2^(Fo^2^)+(0.1662P)^2^+3.2625P]
 where P=(Fo^2^+2Fc^2^)/3
;
_refine_ls_weighting_scheme calc
_refine_ls_wR_factor_gt 0.2220
_refine_ls_wR_factor_ref 0.2456
_reflns_Friedel_coverage 0.000
_reflns_number_gt 20697
_reflns_number_total 30432
_reflns_threshold_expression 'I > 2\s(I)'
_cod_data_source_file c4ce00145a2.cif
_cod_data_source_block l0417a
_cod_depositor_comments 'Adding full bibliography for 7215659--7215661.cif.'
_cod_original_cell_volume 10420.7(11)
_cod_database_code 7215661
_shelx_space_group_comment
;
The symmetry employed for this shelxl refinement is uniquely defined
by the following loop, which should always be used as a source of
symmetry information in preference to the above space-group names.
They are only intended as comments.
;

loop_
_space_group_symop_operation_xyz
'x, y, z'
'-x, -y, -z'

loop_
_atom_site_label
_atom_site_type_symbol
_atom_site_fract_x
_atom_site_fract_y
_atom_site_fract_z
_atom_site_U_iso_or_equiv
_atom_site_adp_type
_atom_site_occupancy
_atom_site_site_symmetry_order
_atom_site_calc_flag
_atom_site_refinement_flags_posn
_atom_site_refinement_flags_adp
_atom_site_refinement_flags_occupancy
Cu1 Cu 0.60542(4) 0.21399(4) 0.14409(4) 0.0384(2) Uani 1 1 d D . .
Cu2 Cu 0.57587(4) 0.28317(4) 0.23116(4) 0.0364(2) Uani 1 1 d . . .
Cu3 Cu 0.95111(5) 0.70738(4) 0.45602(4) 0.0448(2) Uani 1 1 d D . .
Cu4 Cu 0.83924(4) 0.65724(4) 0.46860(4) 0.0429(2) Uani 1 1 d D . .
Cu5 Cu 0.71220(5) 0.16662(4) 0.57879(4) 0.0416(2) Uani 1 1 d D . .
Cu6 Cu 0.65965(5) 0.24976(4) 0.56077(4) 0.0402(2) Uani 1 1 d D . .
Cu7 Cu 0.59432(5) 0.44512(5) 0.92734(4) 0.0467(2) Uani 1 1 d D . .
Cu8 Cu 0.57212(5) 0.45894(5) 0.82133(4) 0.0482(3) Uani 1 1 d D . .
Cu9 Cu 1.04917(4) 0.65542(4) 0.88368(4) 0.0371(2) Uani 1 1 d D . .
Cu1A Cu 0.91322(4) 0.61585(4) 0.78754(4) 0.0381(2) Uani 1 1 d . . .
Cu1B Cu 0.84071(4) 0.99140(4) 0.80741(4) 0.0392(2) Uani 1 1 d D . .
Cu1C Cu 0.75558(4) 0.87011(4) 0.73109(4) 0.0411(2) Uani 1 1 d D . .
O11 O 0.6927(3) 0.2922(2) 0.1875(2) 0.0476(12) Uani 1 1 d . . .
O21 O 0.6705(3) 0.3497(2) 0.2636(2) 0.0475(12) Uani 1 1 d . . .
O31 O 0.9173(3) 0.6205(2) 0.3897(3) 0.0615(15) Uani 1 1 d . . .
O41 O 0.8304(3) 0.5767(2) 0.4072(2) 0.0502(13) Uani 1 1 d . . .
C11 C 0.7704(4) 0.4003(3) 0.2552(4) 0.0488(19) Uani 1 1 d . . .
C21 C 0.7904(4) 0.4581(3) 0.3069(3) 0.0406(16) Uani 1 1 d . . .
H21 H 0.7651 0.4612 0.3311 0.049 Uiso 1 1 calc R U .
C31 C 0.8462(4) 0.5107(4) 0.3236(4) 0.0514(19) Uani 1 1 d . . .
C41 C 0.8850(5) 0.5061(4) 0.2893(5) 0.072(3) Uani 1 1 d . . .
H41 H 0.9251 0.5423 0.3019 0.086 Uiso 1 1 calc R U .
C51 C 0.8643(5) 0.4480(4) 0.2363(5) 0.082(3) Uani 1 1 d . . .
H51 H 0.8892 0.4450 0.2117 0.098 Uiso 1 1 calc R U .
C61 C 0.8083(5) 0.3956(4) 0.2198(4) 0.060(2) Uani 1 1 d . . .
H61 H 0.7950 0.3560 0.1844 0.072 Uiso 1 1 calc R U .
C71 C 0.7059(4) 0.3421(4) 0.2333(4) 0.0442(17) Uani 1 1 d . . .
C81 C 0.8677(4) 0.5747(3) 0.3786(4) 0.0459(18) Uani 1 1 d . . .
O12 O 0.6532(3) 0.1922(2) 0.2139(2) 0.0485(12) Uani 1 1 d . . .
O22 O 0.6262(3) 0.2486(2) 0.2862(2) 0.0514(13) Uani 1 1 d . . .
O32 O 0.7222(3) 0.1581(3) 0.5016(2) 0.0594(14) Uani 1 1 d . . .
O42 O 0.6799(3) 0.2302(2) 0.4878(2) 0.0525(13) Uani 1 1 d . . .
C12 C 0.6881(4) 0.1862(4) 0.3137(4) 0.0491(19) Uani 1 1 d . . .
C22 C 0.6821(4) 0.2010(3) 0.3704(3) 0.0482(18) Uani 1 1 d . . .
H22 H 0.6580 0.2275 0.3809 0.058 Uiso 1 1 calc R U .
C32 C 0.7132(5) 0.1751(4) 0.4123(4) 0.057(2) Uani 1 1 d . . .
C42 C 0.7492(7) 0.1388(6) 0.3976(5) 0.098(4) Uani 1 1 d . . .
H42 H 0.7718 0.1234 0.4268 0.118 Uiso 1 1 calc R U .
C52 C 0.7535(8) 0.1240(6) 0.3405(5) 0.111(5) Uani 1 1 d . . .
H52 H 0.7766 0.0967 0.3294 0.134 Uiso 1 1 calc R U .
C62 C 0.7240(6) 0.1491(5) 0.2993(5) 0.077(3) Uani 1 1 d . . .
H62 H 0.7289 0.1403 0.2611 0.093 Uiso 1 1 calc R U .
C72 C 0.6531(4) 0.2106(3) 0.2674(4) 0.0416(17) Uani 1 1 d . . .
C82 C 0.7048(4) 0.1894(4) 0.4718(3) 0.0468(18) Uani 1 1 d . . .
O13 O 0.6134(3) 0.3730(3) 0.8865(3) 0.0650(15) Uani 1 1 d . . .
O23 O 0.5946(3) 0.3846(3) 0.7966(3) 0.0638(15) Uani 1 1 d . . .
O33 O 0.6959(3) 0.1876(2) 0.6546(2) 0.0473(12) Uani 1 1 d . . .
O43 O 0.6484(3) 0.2564(2) 0.6368(2) 0.0518(13) Uani 1 1 d . . .
C13 C 0.6318(4) 0.3049(4) 0.8073(4) 0.060(2) Uani 1 1 d . . .
C23 C 0.6373(4) 0.2893(4) 0.7502(4) 0.0498(19) Uani 1 1 d . . .
H23 H 0.6253 0.3115 0.7258 0.060 Uiso 1 1 calc R U .
C33 C 0.6601(4) 0.2411(3) 0.7283(4) 0.0482(18) Uani 1 1 d . . .
C43 C 0.6767(5) 0.2075(4) 0.7648(4) 0.067(2) Uani 1 1 d . . .
H43 H 0.6921 0.1747 0.7505 0.080 Uiso 1 1 calc R U .
C53 C 0.6706(6) 0.2225(5) 0.8194(5) 0.084(3) Uani 1 1 d . . .
H53 H 0.6823 0.1999 0.8434 0.101 Uiso 1 1 calc R U .
C63 C 0.6480(6) 0.2696(5) 0.8420(5) 0.076(3) Uani 1 1 d . . .
H63 H 0.6432 0.2784 0.8802 0.092 Uiso 1 1 calc R U .
C73 C 0.6114(5) 0.3574(4) 0.8314(4) 0.057(2) Uani 1 1 d . . .
C83 C 0.6678(4) 0.2263(3) 0.6680(3) 0.0462(18) Uani 1 1 d . . .
O14 O 0.6969(3) 0.5002(3) 0.9592(3) 0.0606(15) Uani 1 1 d . . .
O24 O 0.6778(3) 0.5104(3) 0.8694(3) 0.0578(14) Uani 1 1 d . . .
O34 O 1.0012(3) 0.6346(2) 0.9306(2) 0.0443(12) Uani 1 1 d . . .
O44 O 0.8855(3) 0.6072(2) 0.8511(2) 0.0502(13) Uani 1 1 d . . .
C14 C 0.8001(4) 0.5530(4) 0.9572(4) 0.056(2) Uani 1 1 d . . .
C24 C 0.8271(4) 0.5697(3) 0.9203(4) 0.0451(18) Uani 1 1 d . . .
H24 H 0.7939 0.5605 0.8764 0.054 Uiso 1 1 calc R U .
C34 C 0.9031(4) 0.6001(3) 0.9476(3) 0.0433(17) Uani 1 1 d . . .
C44 C 0.9513(4) 0.6140(4) 1.0118(4) 0.057(2) Uani 1 1 d . . .
H44 H 1.0031 0.6336 1.0300 0.069 Uiso 1 1 calc R U .
C54 C 0.9237(5) 0.5991(4) 1.0505(4) 0.074(3) Uani 1 1 d . . .
H54 H 0.9564 0.6097 1.0951 0.088 Uiso 1 1 calc R U .
C64 C 0.8489(5) 0.5690(5) 1.0222(4) 0.071(3) Uani 1 1 d . . .
H64 H 0.8299 0.5588 1.0479 0.085 Uiso 1 1 calc R U .
C74 C 0.7182(4) 0.5184(4) 0.9257(4) 0.0471(18) Uani 1 1 d . . .
C84 C 0.9312(4) 0.6147(3) 0.9061(4) 0.0414(17) Uani 1 1 d . . .
O15 O 1.0455(3) 0.7386(2) 0.9139(2) 0.0487(12) Uani 1 1 d . . .
O25 O 0.9313(3) 0.7053(2) 0.8283(3) 0.0520(13) Uani 1 1 d . . .
O35 O 0.9044(3) 0.9614(2) 0.8613(2) 0.0511(13) Uani 1 1 d . . .
O45 O 0.8337(3) 0.8586(2) 0.7930(2) 0.0516(13) Uani 1 1 d . . .
C15 C 0.9962(4) 0.8140(3) 0.9040(4) 0.0436(17) Uani 1 1 d . . .
C25 C 0.9413(4) 0.8267(3) 0.8657(3) 0.0417(17) Uani 1 1 d . . .
H25 H 0.8988 0.7934 0.8257 0.050 Uiso 1 1 calc R U .
C35 C 0.9489(4) 0.8899(3) 0.8863(4) 0.0448(17) Uani 1 1 d . . .
C45 C 1.0112(4) 0.9379(3) 0.9462(4) 0.0498(19) Uani 1 1 d . . .
H45 H 1.0173 0.9805 0.9599 0.060 Uiso 1 1 calc R U .
C55 C 1.0631(4) 0.9243(4) 0.9849(4) 0.054(2) Uani 1 1 d . . .
H55 H 1.1039 0.9572 1.0264 0.065 Uiso 1 1 calc R U .
C65 C 1.0575(4) 0.8630(4) 0.9649(3) 0.0514(19) Uani 1 1 d . . .
H65 H 1.0947 0.8541 0.9920 0.062 Uiso 1 1 calc R U .
C75 C 0.9905(4) 0.7469(3) 0.8795(4) 0.0462(18) Uani 1 1 d . . .
C85 C 0.8910(4) 0.9045(3) 0.8431(3) 0.0418(17) Uani 1 1 d . . .
O16 O 0.3922(3) 0.8926(2) 0.4813(2) 0.0562(14) Uani 1 1 d . . .
O26 O 0.4355(3) 0.8222(2) 0.4998(2) 0.0541(13) Uani 1 1 d . . .
O36 O 0.7598(3) 0.9989(2) 0.7394(2) 0.0523(13) Uani 1 1 d . . .
O46 O 0.6870(2) 0.8948(2) 0.6769(2) 0.0535(13) Uani 1 1 d . . .
C16 C 0.5176(4) 0.9297(3) 0.5610(3) 0.0454(18) Uani 1 1 d . . .
C26 C 0.5735(4) 0.9177(3) 0.5987(3) 0.0455(18) Uani 1 1 d . . .
H26 H 0.5652 0.8756 0.5905 0.055 Uiso 1 1 calc R U .
C36 C 0.6422(4) 0.9662(3) 0.6489(3) 0.0446(18) Uani 1 1 d . . .
C46 C 0.6548(4) 1.0263(4) 0.6584(4) 0.057(2) Uani 1 1 d . . .
H46 H 0.7021 1.0593 0.6916 0.069 Uiso 1 1 calc R U .
C56 C 0.5989(5) 1.0400(4) 0.6198(4) 0.075(3) Uani 1 1 d . . .
H56 H 0.6077 1.0817 0.6264 0.090 Uiso 1 1 calc R U .
C66 C 0.5297(5) 0.9901(4) 0.5712(4) 0.065(2) Uani 1 1 d . . .
H66 H 0.4908 0.9982 0.5450 0.078 Uiso 1 1 calc R U .
C76 C 0.4424(4) 0.8771(4) 0.5100(3) 0.0483(19) Uani 1 1 d . . .
C86 C 0.7006(4) 0.9520(4) 0.6911(3) 0.0472(19) Uani 1 1 d . . .
O17 O 0.5126(3) 0.1471(2) 0.1125(2) 0.0553(14) Uani 1 1 d . . .
O27 O 0.4859(2) 0.2061(2) 0.1841(2) 0.0468(12) Uani 1 1 d . . .
O37 O 0.2138(2) 0.0088(2) 0.1459(2) 0.0461(12) Uani 1 1 d . . .
O47 O 0.2834(3) 0.1112(2) 0.2069(2) 0.0503(13) Uani 1 1 d . . .
C17 C 0.4046(4) 0.1002(4) 0.1129(3) 0.0490(19) Uani 1 1 d . . .
C27 C 0.3640(4) 0.1046(3) 0.1437(4) 0.0465(18) Uani 1 1 d . . .
H27 H 0.3770 0.1439 0.1794 0.056 Uiso 1 1 calc R U .
C37 C 0.3036(4) 0.0520(4) 0.1231(4) 0.0473(18) Uani 1 1 d . . .
C47 C 0.2821(4) -0.0034(4) 0.0701(4) 0.070(3) Uani 1 1 d . . .
H47 H 0.2403 -0.0389 0.0561 0.084 Uiso 1 1 calc R U .
C57 C 0.3207(5) -0.0088(5) 0.0359(5) 0.097(4) Uani 1 1 d . . .
H57 H 0.3052 -0.0477 -0.0015 0.117 Uiso 1 1 calc R U .
C67 C 0.3817(5) 0.0430(4) 0.0570(5) 0.091(4) Uani 1 1 d . . .
H67 H 0.4082 0.0400 0.0339 0.109 Uiso 1 1 calc R U .
C77 C 0.4732(4) 0.1556(3) 0.1382(3) 0.0422(17) Uani 1 1 d . . .
C87 C 0.2632(4) 0.0579(3) 0.1621(3) 0.0416(17) Uani 1 1 d . . .
O18 O 0.4280(3) 0.4818(3) 0.0452(3) 0.0591(14) Uani 1 1 d . . .
O28 O 0.4447(3) 0.4681(3) 0.1329(3) 0.0593(14) Uani 1 1 d . . .
O38 O 0.5512(3) 0.2463(3) 0.0885(2) 0.0552(13) Uani 1 1 d . . .
O48 O 0.5292(3) 0.3079(2) 0.1641(2) 0.0539(13) Uani 1 1 d . . .
C18 C 0.4601(4) 0.3982(4) 0.0532(4) 0.0492(19) Uani 1 1 d . . .
C28 C 0.4803(4) 0.3664(4) 0.0889(4) 0.0479(19) Uani 1 1 d . . .
H28 H 0.4793 0.3783 0.1292 0.057 Uiso 1 1 calc R U .
C38 C 0.5017(4) 0.3183(4) 0.0684(4) 0.0457(18) Uani 1 1 d . . .
C48 C 0.5012(4) 0.3004(4) 0.0089(4) 0.055(2) Uani 1 1 d . . .
H48 H 0.5145 0.2664 -0.0066 0.066 Uiso 1 1 calc R U .
C58 C 0.4818(5) 0.3306(4) -0.0290(4) 0.061(2) Uani 1 1 d . . .
H58 H 0.4820 0.3175 -0.0697 0.073 Uiso 1 1 calc R U .
C68 C 0.4623(4) 0.3805(4) -0.0063(4) 0.061(2) Uani 1 1 d . . .
H68 H 0.4504 0.4025 -0.0309 0.073 Uiso 1 1 calc R U .
C78 C 0.4433(4) 0.4522(4) 0.0793(4) 0.0478(19) Uani 1 1 d . . .
C88 C 0.5300(4) 0.2885(4) 0.1094(4) 0.0490(19) Uani 1 1 d . . .
O19 O 0.8883(3) 0.9787(2) 0.7541(3) 0.0592(14) Uani 1 1 d . . .
O29 O 0.8126(3) 0.8761(2) 0.6861(2) 0.0537(13) Uani 1 1 d . . .
O39 O 0.9662(3) 0.7869(3) 0.5241(3) 0.0689(17) Uani 1 1 d . . .
O49 O 0.8651(3) 0.7461(2) 0.5266(2) 0.0561(14) Uani 1 1 d . . .
C19 C 0.9107(5) 0.9194(4) 0.6729(4) 0.063(2) Uani 1 1 d . . .
C29 C 0.8942(4) 0.8612(4) 0.6239(4) 0.057(2) Uani 1 1 d . . .
H29 H 0.8529 0.8255 0.6102 0.068 Uiso 1 1 calc R U .
C39 C 0.9372(5) 0.8541(4) 0.5942(4) 0.068(2) Uani 1 1 d . . .
C49 C 0.9984(6) 0.9081(5) 0.6150(5) 0.100(4) Uani 1 1 d . . .
H49 H 1.0284 0.9053 0.5953 0.120 Uiso 1 1 calc R U .
C59 C 1.0130(7) 0.9646(5) 0.6645(6) 0.121(5) Uani 1 1 d . . .
H59 H 1.0547 1.0006 0.6795 0.146 Uiso 1 1 calc R U .
C69 C 0.9713(5) 0.9714(4) 0.6927(5) 0.082(3) Uani 1 1 d . . .
H69 H 0.9831 1.0117 0.7262 0.098 Uiso 1 1 calc R U .
C79 C 0.8669(4) 0.9255(4) 0.7068(4) 0.0495(19) Uani 1 1 d . . .
C89 C 0.9225(4) 0.7912(4) 0.5444(4) 0.059(2) Uani 1 1 d . . .
O1A O 1.0084(3) 0.6933(3) 0.5278(3) 0.0720(17) Uani 1 1 d . . .
O2A O 0.9156(3) 0.6583(3) 0.5441(2) 0.0559(14) Uani 1 1 d . . .
O3A O 1.0793(3) 0.6721(2) 0.8238(3) 0.0493(12) Uani 1 1 d . . .
O4A O 0.9632(3) 0.6325(3) 0.7398(2) 0.0530(13) Uani 1 1 d . . .
C1A C 1.0359(4) 0.6863(4) 0.6266(4) 0.060(2) Uani 1 1 d . . .
C2A C 1.0103(4) 0.6666(4) 0.6632(4) 0.057(2) Uani 1 1 d . . .
H2A H 0.9588 0.6448 0.6447 0.068 Uiso 1 1 calc R U .
C3A C 1.0598(4) 0.6786(4) 0.7272(4) 0.054(2) Uani 1 1 d . . .
C4A C 1.1348(4) 0.7121(5) 0.7541(5) 0.072(3) Uani 1 1 d . . .
H4A H 1.1687 0.7220 0.7981 0.087 Uiso 1 1 calc R U .
C5A C 1.1609(5) 0.7314(5) 0.7182(5) 0.085(3) Uani 1 1 d . . .
H5A H 1.2124 0.7535 0.7368 0.102 Uiso 1 1 calc R U .
C6A C 1.1110(5) 0.7181(5) 0.6544(5) 0.079(3) Uani 1 1 d . . .
H6A H 1.1288 0.7311 0.6295 0.095 Uiso 1 1 calc R U .
C7A C 0.9827(4) 0.6781(4) 0.5611(4) 0.057(2) Uani 1 1 d . . .
C8A C 1.0311(4) 0.6594(4) 0.7656(4) 0.0491(19) Uani 1 1 d . . .
O1B O 0.8087(3) 0.2382(2) 0.6359(2) 0.0520(13) Uani 1 1 d . . .
O2B O 0.7633(3) 0.3093(2) 0.6233(2) 0.0493(12) Uani 1 1 d . . .
O3B O 1.0343(2) 0.5668(2) 0.8400(2) 0.0437(12) Uani 1 1 d . . .
O4B O 0.9155(3) 0.5326(2) 0.7634(2) 0.0493(12) Uani 1 1 d . . .
C1B C 0.8898(4) 0.3466(3) 0.6989(3) 0.0444(18) Uani 1 1 d . . .
C2B C 0.8964(4) 0.4084(3) 0.7182(3) 0.0440(17) Uani 1 1 d . . .
H2B H 0.8550 0.4172 0.6978 0.053 Uiso 1 1 calc R U .
C3B C 0.9651(4) 0.4573(3) 0.7682(3) 0.0419(17) Uani 1 1 d . . .
C4B C 1.0258(4) 0.4443(3) 0.7960(3) 0.0472(18) Uani 1 1 d . . .
H4B H 1.0722 0.4778 0.8304 0.057 Uiso 1 1 calc R U .
C5B C 1.0191(4) 0.3819(4) 0.7736(4) 0.059(2) Uani 1 1 d . . .
H5B H 1.0613 0.3732 0.7911 0.071 Uiso 1 1 calc R U .
C6B C 0.9509(4) 0.3331(4) 0.7260(4) 0.057(2) Uani 1 1 d . . .
H6B H 0.9456 0.2906 0.7118 0.068 Uiso 1 1 calc R U .
C7B C 0.8142(4) 0.2938(3) 0.6481(3) 0.0443(18) Uani 1 1 d . . .
C8B C 0.9718(4) 0.5237(3) 0.7917(3) 0.0414(17) Uani 1 1 d . . .
O1C O 0.4884(3) 0.3905(3) 0.8745(3) 0.0601(15) Uani 1 1 d . . .
O2C O 0.4712(3) 0.4048(3) 0.7864(3) 0.0605(15) Uani 1 1 d . . .
O3C O 0.1251(3) 0.2823(3) 0.6107(3) 0.0626(15) Uani 1 1 d . . .
O4C O 0.2219(3) 0.3350(2) 0.6082(2) 0.0537(13) Uani 1 1 d . . .
C1C C 0.3671(4) 0.3389(4) 0.7807(4) 0.055(2) Uani 1 1 d . . .
C2C C 0.3195(4) 0.3388(4) 0.7222(4) 0.0520(19) Uani 1 1 d . . .
H2C H 0.3388 0.3631 0.7055 0.062 Uiso 1 1 calc R U .
C3C C 0.2448(4) 0.3031(4) 0.6897(4) 0.054(2) Uani 1 1 d . . .
C4C C 0.2176(5) 0.2674(4) 0.7142(4) 0.074(3) Uani 1 1 d . . .
H4C H 0.1661 0.2424 0.6917 0.089 Uiso 1 1 calc R U .
C5C C 0.2646(6) 0.2679(5) 0.7706(5) 0.094(4) Uani 1 1 d . . .
H5C H 0.2465 0.2419 0.7864 0.112 Uiso 1 1 calc R U .
C6C C 0.3397(5) 0.3072(5) 0.8049(5) 0.085(3) Uani 1 1 d . . .
H6C H 0.3716 0.3111 0.8466 0.102 Uiso 1 1 calc R U .
C7C C 0.4491(4) 0.3809(4) 0.8165(4) 0.052(2) Uani 1 1 d . . .
C8C C 0.1924(5) 0.3075(4) 0.6325(4) 0.057(2) Uani 1 1 d . . .
O1D O 0.6339(3) 0.1583(3) 0.0782(3) 0.0763(17) Uiso 1 1 d D . .
N1D N 0.7421(9) 0.1690(9) 0.0759(10) 0.232(16) Uiso 0.5 1 d D . P
C1D C 0.6770(9) 0.1735(8) 0.0628(9) 0.32(3) Uiso 0.5 1 d D . P
H1D H 0.6634 0.1930 0.0356 0.386 Uiso 0.5 1 calc R U P
C2D C 0.7710(18) 0.1398(17) 0.1177(17) 0.223(19) Uiso 0.5 1 d D . P
H2D H 0.8175 0.1387 0.1206 0.335 Uiso 0.5 1 calc R U P
H3D H 0.7349 0.0967 0.0977 0.335 Uiso 0.5 1 calc R U P
H4D H 0.7799 0.1647 0.1624 0.335 Uiso 0.5 1 calc R U P
C3D C 0.7806(15) 0.1934(15) 0.0468(16) 0.24(2) Uiso 0.5 1 d D . P
H5D H 0.8247 0.1844 0.0565 0.359 Uiso 0.5 1 calc R U P
H6D H 0.7952 0.2392 0.0659 0.359 Uiso 0.5 1 calc R U P
H7D H 0.7477 0.1733 -0.0015 0.359 Uiso 0.5 1 calc R U P
O1E O 0.5500(4) 0.3361(3) 0.3020(4) 0.092(2) Uiso 1 1 d . . .
O1F O 0.6708(4) 0.7750(3) 0.6710(3) 0.105(2) Uiso 1 1 d D . .
N1F N 0.5407(6) 0.7358(7) 0.6147(7) 0.107(6) Uiso 0.5 1 d D . P
C1F C 0.6094(5) 0.7737(6) 0.6651(7) 0.061(4) Uiso 0.5 1 d D . P
H1F H 0.6127 0.8048 0.7028 0.073 Uiso 0.5 1 calc R U P
C2F C 0.4739(7) 0.7383(9) 0.6129(9) 0.088(6) Uiso 0.5 1 d D . P
H2F H 0.4332 0.7153 0.5667 0.131 Uiso 0.5 1 calc R U P
H3F H 0.4803 0.7824 0.6326 0.131 Uiso 0.5 1 calc R U P
H4F H 0.4627 0.7189 0.6383 0.131 Uiso 0.5 1 calc R U P
C3F C 0.5341(19) 0.6869(19) 0.5555(14) 0.90(14) Uiso 0.5 1 d D . P
H5F H 0.4831 0.6673 0.5185 1.355 Uiso 0.5 1 calc R U P
H6F H 0.5475 0.6547 0.5656 1.355 Uiso 0.5 1 calc R U P
H7F H 0.5674 0.7063 0.5431 1.355 Uiso 0.5 1 calc R U P
O1G O 0.7573(4) 0.6215(4) 0.4907(4) 0.104(2) Uiso 1 1 d D . .
N1G N 0.7777(14) 0.6523(10) 0.5996(8) 0.212(14) Uiso 0.5 1 d D . P
C1G C 0.7670(7) 0.6551(11) 0.5446(6) 0.192(15) Uiso 0.5 1 d D . P
H1G H 0.7670 0.6947 0.5485 0.230 Uiso 0.5 1 calc R U P
C2G C 0.7867(11) 0.7068(10) 0.6537(8) 0.101(7) Uiso 0.5 1 d D . P
H2G H 0.7735 0.6937 0.6822 0.152 Uiso 0.5 1 calc R U P
H3G H 0.7544 0.7261 0.6356 0.152 Uiso 0.5 1 calc R U P
H4G H 0.8382 0.7375 0.6799 0.152 Uiso 0.5 1 calc R U P
C3G C 0.780(5) 0.5952(19) 0.604(2) 1.06(18) Uiso 0.5 1 d D . P
H5G H 0.7752 0.5962 0.6420 1.597 Uiso 0.5 1 calc R U P
H6G H 0.8265 0.5928 0.6094 1.597 Uiso 0.5 1 calc R U P
H7G H 0.7385 0.5581 0.5629 1.597 Uiso 0.5 1 calc R U P
O1H O 0.6262(3) 0.3247(3) 0.5583(3) 0.0831(18) Uiso 1 1 d D . .
N1H N 0.6855(13) 0.4293(8) 0.6529(10) 0.31(2) Uiso 0.5 1 d D . P
C1H C 0.6420(11) 0.3701(6) 0.6075(5) 0.120(8) Uiso 0.5 1 d D . P
H1H H 0.6063 0.3575 0.6193 0.144 Uiso 0.5 1 calc R U P
C2H C 0.6711(10) 0.4607(8) 0.7058(8) 0.079(5) Uiso 0.5 1 d D . P
H2H H 0.7031 0.5059 0.7307 0.119 Uiso 0.5 1 calc R U P
H3H H 0.6812 0.4425 0.7359 0.119 Uiso 0.5 1 calc R U P
H4H H 0.6192 0.4549 0.6861 0.119 Uiso 0.5 1 calc R U P
C3H C 0.747(3) 0.464(2) 0.649(3) 0.86(13) Uiso 0.5 1 d D . P
H5H H 0.7708 0.5079 0.6835 1.293 Uiso 0.5 1 calc R U P
H6H H 0.7290 0.4609 0.6053 1.293 Uiso 0.5 1 calc R U P
H7H H 0.7836 0.4448 0.6569 1.293 Uiso 0.5 1 calc R U P
O1I O 0.8044(5) 0.5861(4) 0.7100(4) 0.125(3) Uiso 1 1 d . . .
O1J O 1.0351(3) 0.7493(3) 0.4392(3) 0.0715(16) Uiso 1 1 d D . .
N1J N 1.0432(6) 0.8090(5) 0.3880(6) 0.081(4) Uiso 0.5 1 d D . P
C1J C 1.0101(6) 0.7564(6) 0.3883(6) 0.069(5) Uiso 0.5 1 d D . P
H1J H 0.9666 0.7235 0.3489 0.083 Uiso 0.5 1 calc R U P
C2J C 1.1090(8) 0.8574(7) 0.4491(7) 0.086(6) Uiso 0.5 1 d D . P
H2J H 1.1289 0.8927 0.4426 0.130 Uiso 0.5 1 calc R U P
H3J H 1.1460 0.8401 0.4621 0.130 Uiso 0.5 1 calc R U P
H4J H 1.0969 0.8723 0.4843 0.130 Uiso 0.5 1 calc R U P
C3J C 1.0087(12) 0.8114(11) 0.3259(9) 0.173(13) Uiso 0.5 1 d D . P
H5J H 1.0382 0.8512 0.3311 0.259 Uiso 0.5 1 calc R U P
H6J H 0.9588 0.8089 0.3146 0.259 Uiso 0.5 1 calc R U P
H7J H 1.0061 0.7759 0.2902 0.259 Uiso 0.5 1 calc R U P
O1K O 0.7541(3) 0.0988(3) 0.5942(3) 0.0716(16) Uiso 1 1 d D . .
N1K N 0.7360(9) -0.0040(6) 0.5612(8) 0.145(8) Uiso 0.5 1 d D . P
C1K C 0.7141(7) 0.0428(4) 0.5569(6) 0.079(5) Uiso 0.5 1 d D . P
H1K H 0.6654 0.0313 0.5233 0.095 Uiso 0.5 1 calc R U P
C2K C 0.8098(9) 0.0140(10) 0.6121(9) 0.096(7) Uiso 0.5 1 d D . P
H2K H 0.8182 -0.0239 0.6100 0.145 Uiso 0.5 1 calc R U P
H3K H 0.8163 0.0392 0.6558 0.145 Uiso 0.5 1 calc R U P
H4K H 0.8452 0.0391 0.6053 0.145 Uiso 0.5 1 calc R U P
C3K C 0.6818(15) -0.0682(7) 0.5131(13) 0.29(3) Uiso 0.5 1 d D . P
H5K H 0.7031 -0.0979 0.5212 0.442 Uiso 0.5 1 calc R U P
H6K H 0.6678 -0.0749 0.4680 0.442 Uiso 0.5 1 calc R U P
H7K H 0.6379 -0.0753 0.5178 0.442 Uiso 0.5 1 calc R U P
O1L O 0.6290(3) 0.4503(2) 1.0231(2) 0.0590(14) Uiso 1 1 d D . .
N1L N 0.7012(4) 0.5144(3) 1.1361(3) 0.024(2) Uiso 0.5 1 d D . P
C1L C 0.6805(4) 0.4998(4) 1.0727(3) 0.020(2) Uiso 0.5 1 d D . P
H1L H 0.7071 0.5296 1.0650 0.024 Uiso 0.5 1 calc R U P
C2L C 0.6607(7) 0.4694(6) 1.1474(7) 0.050(4) Uiso 0.5 1 d D . P
H2L H 0.6805 0.4857 1.1954 0.075 Uiso 0.5 1 calc R U P
H3L H 0.6656 0.4295 1.1290 0.075 Uiso 0.5 1 calc R U P
H4L H 0.6085 0.4621 1.1256 0.075 Uiso 0.5 1 calc R U P
C3L C 0.7628(6) 0.5738(5) 1.1914(6) 0.057(4) Uiso 0.5 1 d D . P
H5L H 0.7686 0.5767 1.2336 0.085 Uiso 0.5 1 calc R U P
H6L H 0.7526 0.6093 1.1869 0.085 Uiso 0.5 1 calc R U P
H7L H 0.8083 0.5752 1.1907 0.085 Uiso 0.5 1 calc R U P
O1M O 0.5366(4) 0.4738(4) 0.7353(3) 0.111(2) Uiso 1 1 d D . .
N1M N 0.4343(7) 0.4962(7) 0.6805(6) 0.094(5) Uiso 0.5 1 d D . P
C1M C 0.4799(6) 0.4855(5) 0.7245(6) 0.066(5) Uiso 0.5 1 d D . P
H1M H 0.4669 0.4870 0.7573 0.079 Uiso 0.5 1 calc R U P
C2M C 0.3719(8) 0.5090(8) 0.6783(9) 0.090(6) Uiso 0.5 1 d D . P
H2M H 0.3482 0.5155 0.6398 0.135 Uiso 0.5 1 calc R U P
H3M H 0.3882 0.5471 0.7192 0.135 Uiso 0.5 1 calc R U P
H4M H 0.3365 0.4732 0.6743 0.135 Uiso 0.5 1 calc R U P
C3M C 0.450(2) 0.495(3) 0.6272(17) 0.64(8) Uiso 0.5 1 d D . P
H5M H 0.4134 0.5035 0.5967 0.960 Uiso 0.5 1 calc R U P
H6M H 0.4484 0.4535 0.6027 0.960 Uiso 0.5 1 calc R U P
H7M H 0.4996 0.5274 0.6471 0.960 Uiso 0.5 1 calc R U P
O1N O 1.1587(2) 0.6812(2) 0.9601(2) 0.0593(14) Uiso 1 1 d D . .
N1N N 1.2547(5) 0.6575(4) 0.9654(4) 0.050(3) Uiso 0.5 1 d D . P
C1N C 1.2167(4) 0.6940(5) 0.9634(4) 0.043(3) Uiso 0.5 1 d D . P
H1N H 1.2379 0.7327 0.9648 0.051 Uiso 0.5 1 calc R U P
C2N C 1.2238(8) 0.5978(5) 0.9631(7) 0.059(4) Uiso 0.5 1 d D . P
H2N H 1.2577 0.5767 0.9644 0.089 Uiso 0.5 1 calc R U P
H3N H 1.1761 0.5710 0.9218 0.089 Uiso 0.5 1 calc R U P
H4N H 1.2169 0.6055 1.0014 0.089 Uiso 0.5 1 calc R U P
C3N C 1.3265(6) 0.6765(8) 0.9698(8) 0.100(7) Uiso 0.5 1 d D . P
H5N H 1.3457 0.6442 0.9711 0.150 Uiso 0.5 1 calc R U P
H6N H 1.3609 0.7168 1.0103 0.150 Uiso 0.5 1 calc R U P
H7N H 1.3209 0.6815 0.9308 0.150 Uiso 0.5 1 calc R U P
O1O O 0.9023(3) 1.09123(19) 0.8652(2) 0.0496(12) Uiso 1 1 d D . .
N1O N 0.8939(4) 1.1836(3) 0.9089(3) 0.024(2) Uiso 0.5 1 d D . P
C1O C 0.8655(4) 1.1209(3) 0.8735(3) 0.013(2) Uiso 0.5 1 d D . P
H1O H 0.8139 1.0982 0.8537 0.015 Uiso 0.5 1 calc R U P
C2O C 0.9721(4) 1.2192(5) 0.9394(5) 0.030(3) Uiso 0.5 1 d D . P
H2O H 0.9840 1.2643 0.9631 0.045 Uiso 0.5 1 calc R U P
H3O H 0.9857 1.2113 0.9049 0.045 Uiso 0.5 1 calc R U P
H4O H 0.9997 1.2062 0.9709 0.045 Uiso 0.5 1 calc R U P
C3O C 0.8445(7) 1.2143(6) 0.9155(6) 0.050(4) Uiso 0.5 1 d D . P
H5O H 0.8729 1.2600 0.9423 0.075 Uiso 0.5 1 calc R U P
H6O H 0.8209 1.1992 0.9373 0.075 Uiso 0.5 1 calc R U P
H7O H 0.8064 1.2042 0.8713 0.075 Uiso 0.5 1 calc R U P

loop_
_atom_site_aniso_label
_atom_site_aniso_U_11
_atom_site_aniso_U_22
_atom_site_aniso_U_33
_atom_site_aniso_U_23
_atom_site_aniso_U_13
_atom_site_aniso_U_12
Cu1 0.0418(5) 0.0399(5) 0.0374(5) 0.0197(4) 0.0237(4) 0.0139(4)
Cu2 0.0411(5) 0.0374(5) 0.0380(5) 0.0219(4) 0.0243(4) 0.0138(4)
Cu3 0.0388(5) 0.0472(5) 0.0360(5) 0.0127(4) 0.0224(4) 0.0024(4)
Cu4 0.0366(5) 0.0474(5) 0.0334(5) 0.0126(4) 0.0205(4) 0.0040(4)
Cu5 0.0442(5) 0.0306(5) 0.0326(4) 0.0155(4) 0.0062(4) 0.0111(4)
Cu6 0.0418(5) 0.0307(5) 0.0330(4) 0.0159(4) 0.0069(4) 0.0116(4)
Cu7 0.0463(5) 0.0690(6) 0.0421(5) 0.0386(5) 0.0269(4) 0.0238(5)
Cu8 0.0471(5) 0.0739(7) 0.0444(5) 0.0418(5) 0.0285(5) 0.0268(5)
Cu9 0.0288(4) 0.0379(5) 0.0371(5) 0.0175(4) 0.0135(4) 0.0078(4)
Cu1A 0.0281(4) 0.0417(5) 0.0377(5) 0.0207(4) 0.0130(4) 0.0068(4)
Cu1B 0.0323(5) 0.0267(4) 0.0351(5) 0.0072(4) 0.0080(4) 0.0024(3)
Cu1C 0.0305(5) 0.0282(4) 0.0392(5) 0.0066(4) 0.0082(4) 0.0032(4)
O11 0.053(3) 0.037(3) 0.055(3) 0.020(3) 0.034(3) 0.013(2)
O21 0.045(3) 0.044(3) 0.052(3) 0.020(2) 0.030(3) 0.007(2)
O31 0.057(3) 0.042(3) 0.070(4) 0.010(3) 0.043(3) 0.000(3)
O41 0.049(3) 0.043(3) 0.051(3) 0.014(2) 0.034(3) 0.003(2)
C11 0.055(5) 0.040(4) 0.065(5) 0.028(4) 0.040(4) 0.018(4)
C21 0.041(4) 0.037(4) 0.046(4) 0.019(3) 0.027(3) 0.009(3)
C31 0.057(5) 0.048(5) 0.055(5) 0.022(4) 0.040(4) 0.014(4)
C41 0.084(6) 0.046(5) 0.095(7) 0.021(5) 0.070(6) 0.015(4)
C51 0.104(7) 0.049(5) 0.110(8) 0.021(5) 0.092(7) 0.020(5)
C61 0.074(6) 0.038(4) 0.087(6) 0.025(4) 0.064(5) 0.018(4)
C71 0.043(4) 0.049(5) 0.047(4) 0.027(4) 0.026(4) 0.018(4)
C81 0.039(4) 0.045(4) 0.049(4) 0.019(4) 0.027(4) 0.007(4)
O12 0.050(3) 0.055(3) 0.052(3) 0.031(3) 0.029(3) 0.025(3)
O22 0.060(3) 0.060(3) 0.049(3) 0.035(3) 0.030(3) 0.028(3)
O32 0.081(4) 0.065(4) 0.047(3) 0.034(3) 0.032(3) 0.042(3)
O42 0.065(3) 0.056(3) 0.046(3) 0.034(3) 0.026(3) 0.028(3)
C12 0.057(5) 0.058(5) 0.044(4) 0.034(4) 0.024(4) 0.030(4)
C22 0.048(4) 0.048(4) 0.040(4) 0.021(4) 0.017(4) 0.018(4)
C32 0.072(6) 0.059(5) 0.059(5) 0.040(4) 0.033(5) 0.037(5)
C42 0.151(11) 0.130(10) 0.085(7) 0.080(7) 0.070(8) 0.106(9)
C52 0.198(14) 0.139(11) 0.090(8) 0.083(8) 0.094(9) 0.137(11)
C62 0.115(8) 0.097(7) 0.072(6) 0.059(6) 0.062(6) 0.071(7)
C72 0.042(4) 0.043(4) 0.046(4) 0.024(3) 0.027(4) 0.013(3)
C82 0.059(5) 0.049(5) 0.027(4) 0.020(3) 0.012(4) 0.026(4)
O13 0.071(4) 0.073(4) 0.059(4) 0.038(3) 0.033(3) 0.030(3)
O23 0.074(4) 0.077(4) 0.065(4) 0.042(3) 0.045(3) 0.039(3)
O33 0.053(3) 0.039(3) 0.048(3) 0.023(2) 0.020(3) 0.019(2)
O43 0.062(3) 0.048(3) 0.047(3) 0.025(3) 0.025(3) 0.027(3)
C13 0.055(5) 0.065(6) 0.057(5) 0.030(4) 0.028(4) 0.017(4)
C23 0.047(4) 0.049(5) 0.049(4) 0.029(4) 0.018(4) 0.014(4)
C33 0.050(5) 0.040(4) 0.046(4) 0.020(4) 0.021(4) 0.010(4)
C43 0.088(7) 0.062(6) 0.052(5) 0.034(4) 0.030(5) 0.032(5)
C53 0.133(9) 0.081(7) 0.075(7) 0.055(6) 0.060(7) 0.062(7)
C63 0.107(8) 0.087(7) 0.064(6) 0.051(5) 0.052(6) 0.048(6)
C73 0.066(6) 0.058(5) 0.057(5) 0.031(4) 0.038(5) 0.025(4)
C83 0.042(4) 0.040(4) 0.032(4) 0.014(3) 0.008(3) 0.002(4)
O14 0.052(3) 0.085(4) 0.053(3) 0.038(3) 0.034(3) 0.018(3)
O24 0.049(3) 0.079(4) 0.052(3) 0.037(3) 0.032(3) 0.017(3)
O34 0.039(3) 0.049(3) 0.044(3) 0.021(2) 0.024(2) 0.013(2)
O44 0.039(3) 0.067(4) 0.048(3) 0.031(3) 0.024(3) 0.017(3)
C14 0.055(5) 0.070(6) 0.045(5) 0.030(4) 0.027(4) 0.021(4)
C24 0.050(5) 0.044(4) 0.049(4) 0.023(4) 0.034(4) 0.014(4)
C34 0.052(5) 0.047(4) 0.036(4) 0.021(3) 0.027(4) 0.020(4)
C44 0.043(4) 0.059(5) 0.046(5) 0.018(4) 0.016(4) 0.004(4)
C54 0.066(6) 0.085(7) 0.051(5) 0.028(5) 0.032(5) 0.004(5)
C64 0.064(6) 0.093(7) 0.050(5) 0.034(5) 0.034(5) 0.012(5)
C74 0.052(5) 0.056(5) 0.047(5) 0.029(4) 0.033(4) 0.023(4)
C84 0.047(5) 0.034(4) 0.043(4) 0.017(3) 0.027(4) 0.011(3)
O15 0.038(3) 0.048(3) 0.048(3) 0.021(2) 0.012(2) 0.018(2)
O25 0.045(3) 0.039(3) 0.053(3) 0.020(3) 0.011(3) 0.015(3)
O35 0.039(3) 0.041(3) 0.054(3) 0.016(2) 0.011(2) 0.017(2)
O45 0.049(3) 0.034(3) 0.052(3) 0.015(3) 0.013(3) 0.015(3)
C15 0.039(4) 0.047(4) 0.056(5) 0.028(4) 0.029(4) 0.019(3)
C25 0.036(4) 0.046(4) 0.035(4) 0.019(3) 0.011(3) 0.016(3)
C35 0.040(4) 0.040(4) 0.050(4) 0.018(4) 0.024(4) 0.014(3)
C45 0.053(5) 0.039(4) 0.044(4) 0.015(4) 0.018(4) 0.018(4)
C55 0.052(5) 0.047(5) 0.035(4) 0.009(4) 0.009(4) 0.013(4)
C65 0.045(4) 0.060(5) 0.035(4) 0.024(4) 0.009(4) 0.018(4)
C75 0.048(5) 0.043(4) 0.057(5) 0.030(4) 0.029(4) 0.020(4)
C85 0.041(4) 0.034(4) 0.045(4) 0.013(4) 0.022(4) 0.016(4)
O16 0.045(3) 0.038(3) 0.044(3) 0.019(2) -0.008(2) 0.005(2)
O26 0.046(3) 0.037(3) 0.047(3) 0.016(2) 0.004(2) 0.007(2)
O36 0.039(3) 0.043(3) 0.039(3) 0.015(2) 0.000(2) 0.000(2)
O46 0.032(3) 0.042(3) 0.047(3) 0.013(2) -0.002(2) 0.005(2)
C16 0.038(4) 0.039(4) 0.037(4) 0.021(3) 0.004(3) 0.004(3)
C26 0.039(4) 0.043(4) 0.044(4) 0.022(4) 0.016(4) 0.005(3)
C36 0.045(4) 0.033(4) 0.031(4) 0.012(3) 0.008(3) 0.002(3)
C46 0.042(4) 0.053(5) 0.035(4) 0.016(4) -0.001(4) -0.002(4)
C56 0.071(6) 0.053(5) 0.059(5) 0.039(5) -0.002(5) 0.001(5)
C66 0.057(5) 0.051(5) 0.044(5) 0.030(4) -0.005(4) -0.001(4)
C76 0.046(5) 0.043(5) 0.035(4) 0.020(4) 0.006(4) 0.006(4)
C86 0.029(4) 0.052(5) 0.033(4) 0.013(4) 0.007(3) 0.001(4)
O17 0.043(3) 0.054(3) 0.052(3) 0.019(3) 0.023(3) 0.004(2)
O27 0.041(3) 0.044(3) 0.051(3) 0.022(3) 0.025(2) 0.008(2)
O37 0.033(3) 0.038(3) 0.039(3) 0.008(2) 0.011(2) -0.001(2)
O47 0.040(3) 0.036(3) 0.054(3) 0.010(3) 0.024(3) 0.000(2)
C17 0.041(4) 0.054(5) 0.033(4) 0.015(4) 0.012(3) 0.007(4)
C27 0.032(4) 0.049(4) 0.047(4) 0.020(4) 0.015(4) 0.009(3)
C37 0.031(4) 0.055(5) 0.042(4) 0.021(4) 0.012(3) 0.010(4)
C47 0.049(5) 0.053(5) 0.061(5) 0.002(4) 0.026(4) -0.010(4)
C57 0.067(6) 0.063(6) 0.101(8) -0.014(5) 0.058(6) -0.017(5)
C67 0.082(7) 0.066(6) 0.081(7) -0.003(5) 0.058(6) -0.009(5)
C77 0.047(4) 0.039(4) 0.040(4) 0.018(4) 0.025(4) 0.012(3)
C87 0.027(4) 0.040(4) 0.041(4) 0.017(4) 0.008(3) 0.007(3)
O18 0.065(4) 0.076(4) 0.054(3) 0.042(3) 0.031(3) 0.038(3)
O28 0.072(4) 0.082(4) 0.059(3) 0.054(3) 0.040(3) 0.043(3)
O38 0.062(3) 0.074(4) 0.047(3) 0.036(3) 0.031(3) 0.038(3)
O48 0.068(4) 0.061(3) 0.048(3) 0.037(3) 0.031(3) 0.032(3)
C18 0.044(4) 0.062(5) 0.053(5) 0.038(4) 0.025(4) 0.021(4)
C28 0.037(4) 0.064(5) 0.046(4) 0.036(4) 0.019(4) 0.013(4)
C38 0.044(4) 0.051(5) 0.047(4) 0.031(4) 0.022(4) 0.016(4)
C48 0.047(5) 0.061(5) 0.053(5) 0.028(4) 0.023(4) 0.020(4)
C58 0.073(6) 0.078(6) 0.052(5) 0.042(5) 0.036(5) 0.038(5)
C68 0.062(5) 0.076(6) 0.044(5) 0.037(4) 0.024(4) 0.020(5)
C78 0.044(4) 0.074(6) 0.048(5) 0.047(4) 0.026(4) 0.026(4)
C88 0.037(4) 0.055(5) 0.048(5) 0.031(4) 0.016(4) 0.007(4)
O19 0.058(3) 0.044(3) 0.051(3) 0.005(3) 0.028(3) 0.007(3)
O29 0.049(3) 0.049(3) 0.037(3) 0.002(2) 0.019(3) 0.013(3)
O39 0.062(4) 0.056(3) 0.063(4) 0.005(3) 0.040(3) 0.003(3)
O49 0.067(4) 0.047(3) 0.045(3) 0.011(2) 0.035(3) 0.012(3)
C19 0.063(5) 0.048(5) 0.057(5) 0.006(4) 0.035(5) 0.008(4)
C29 0.050(5) 0.051(5) 0.041(4) 0.007(4) 0.020(4) 0.003(4)
C39 0.074(6) 0.052(5) 0.062(5) 0.011(4) 0.041(5) 0.009(4)
C49 0.085(7) 0.063(6) 0.105(8) -0.007(6) 0.068(7) -0.010(5)
C59 0.109(9) 0.051(6) 0.151(11) -0.011(7) 0.090(9) -0.005(6)
C69 0.079(7) 0.054(6) 0.079(6) 0.003(5) 0.052(6) -0.004(5)
C79 0.048(5) 0.043(5) 0.043(4) 0.013(4) 0.020(4) 0.011(4)
C89 0.050(5) 0.059(5) 0.035(4) 0.004(4) 0.020(4) 0.003(4)
O1A 0.056(4) 0.116(5) 0.072(4) 0.061(4) 0.044(3) 0.031(3)
O2A 0.045(3) 0.078(4) 0.048(3) 0.034(3) 0.027(3) 0.014(3)
O3A 0.049(3) 0.055(3) 0.055(3) 0.034(3) 0.031(3) 0.020(3)
O4A 0.037(3) 0.074(4) 0.048(3) 0.035(3) 0.020(3) 0.014(3)
C1A 0.055(5) 0.095(7) 0.061(5) 0.053(5) 0.040(5) 0.038(5)
C2A 0.049(5) 0.080(6) 0.064(5) 0.045(5) 0.036(4) 0.029(4)
C3A 0.048(5) 0.081(6) 0.055(5) 0.047(4) 0.029(4) 0.036(4)
C4A 0.039(5) 0.115(8) 0.087(6) 0.079(6) 0.030(5) 0.025(5)
C5A 0.044(5) 0.144(10) 0.105(8) 0.098(8) 0.039(6) 0.036(6)
C6A 0.044(5) 0.133(9) 0.095(7) 0.084(7) 0.039(5) 0.036(5)
C7A 0.051(5) 0.075(6) 0.055(5) 0.032(4) 0.037(4) 0.022(4)
C8A 0.046(5) 0.060(5) 0.056(5) 0.037(4) 0.029(4) 0.026(4)
O1B 0.046(3) 0.042(3) 0.049(3) 0.021(2) 0.013(3) 0.007(2)
O2B 0.042(3) 0.037(3) 0.047(3) 0.017(2) 0.010(2) 0.008(2)
O3B 0.036(3) 0.040(3) 0.042(3) 0.012(2) 0.019(2) 0.008(2)
O4B 0.038(3) 0.035(3) 0.053(3) 0.011(2) 0.017(3) 0.005(2)
C1B 0.042(4) 0.035(4) 0.034(4) 0.006(3) 0.015(3) 0.004(3)
C2B 0.044(4) 0.040(4) 0.038(4) 0.014(3) 0.021(4) 0.009(3)
C3B 0.034(4) 0.045(4) 0.036(4) 0.013(3) 0.020(3) 0.002(3)
C4B 0.040(4) 0.037(4) 0.043(4) 0.009(3) 0.018(4) 0.003(3)
C5B 0.047(5) 0.044(5) 0.067(5) 0.018(4) 0.020(4) 0.017(4)
C6B 0.054(5) 0.048(5) 0.056(5) 0.020(4) 0.022(4) 0.020(4)
C7B 0.045(4) 0.035(4) 0.035(4) 0.013(3) 0.014(4) 0.005(3)
C8B 0.037(4) 0.038(4) 0.038(4) 0.012(3) 0.023(4) 0.000(4)
O1C 0.048(3) 0.091(4) 0.047(3) 0.046(3) 0.023(3) 0.021(3)
O2C 0.047(3) 0.094(4) 0.050(3) 0.049(3) 0.024(3) 0.021(3)
O3C 0.041(3) 0.075(4) 0.056(3) 0.035(3) 0.016(3) 0.006(3)
O4C 0.042(3) 0.060(3) 0.038(3) 0.019(3) 0.013(2) 0.008(2)
C1C 0.055(5) 0.055(5) 0.038(4) 0.024(4) 0.016(4) 0.007(4)
C2C 0.052(5) 0.053(5) 0.045(4) 0.022(4) 0.025(4) 0.015(4)
C3C 0.052(5) 0.054(5) 0.042(4) 0.021(4) 0.016(4) 0.012(4)
C4C 0.048(5) 0.081(6) 0.053(5) 0.028(5) 0.012(4) -0.008(4)
C5C 0.081(7) 0.113(9) 0.072(7) 0.066(7) 0.022(6) 0.008(6)
C6C 0.072(7) 0.112(8) 0.064(6) 0.057(6) 0.029(5) 0.010(6)
C7C 0.045(5) 0.080(6) 0.044(5) 0.036(4) 0.027(4) 0.029(4)
C8C 0.054(5) 0.051(5) 0.036(4) 0.011(4) 0.015(4) 0.001(4)

loop_
_atom_type_symbol
_atom_type_description
_atom_type_scat_dispersion_real
_atom_type_scat_dispersion_imag
_atom_type_scat_source
C C 0.0033 0.0016 'International Tables Vol C Tables 4.2.6.8 and 6.1.1.4'
H H 0.0000 0.0000 'International Tables Vol C Tables 4.2.6.8 and 6.1.1.4'
Cu Cu 0.3201 1.2651 'International Tables Vol C Tables 4.2.6.8 and 6.1.1.4'
N N 0.0061 0.0033 'International Tables Vol C Tables 4.2.6.8 and 6.1.1.4'
O O 0.0106 0.0060 'International Tables Vol C Tables 4.2.6.8 and 6.1.1.4'

loop_
_geom_angle_atom_site_label_1
_geom_angle_atom_site_label_2
_geom_angle_atom_site_label_3
_geom_angle
_geom_angle_site_symmetry_1
_geom_angle_site_symmetry_3
O17 Cu1 O38 89.7(2) . .
O17 Cu1 O11 168.2(2) . .
O38 Cu1 O11 87.7(2) . .
O17 Cu1 O12 88.2(2) . .
O38 Cu1 O12 166.8(2) . .
O11 Cu1 O12 91.7(2) . .
O17 Cu1 O1D 95.9(2) . .
O38 Cu1 O1D 98.7(2) . .
O11 Cu1 O1D 95.9(2) . .
O12 Cu1 O1D 94.4(2) . .
O17 Cu1 Cu2 85.17(16) . .
O38 Cu1 Cu2 84.15(15) . .
O11 Cu1 Cu2 83.07(14) . .
O12 Cu1 Cu2 82.69(14) . .
O1D Cu1 Cu2 176.92(17) . .
O48 Cu2 O22 169.4(2) . .
O48 Cu2 O27 90.0(2) . .
O22 Cu2 O27 88.4(2) . .
O48 Cu2 O21 88.2(2) . .
O22 Cu2 O21 91.1(2) . .
O27 Cu2 O21 167.5(2) . .
O48 Cu2 O1E 96.9(2) . .
O22 Cu2 O1E 93.7(2) . .
O27 Cu2 O1E 95.5(2) . .
O21 Cu2 O1E 97.1(2) . .
O48 Cu2 Cu1 84.45(15) . .
O22 Cu2 Cu1 84.93(15) . .
O27 Cu2 Cu1 82.77(14) . .
O21 Cu2 Cu1 84.70(14) . .
O1E Cu2 Cu1 177.8(2) . .
O1A Cu3 O31 92.2(3) . .
O1A Cu3 O39 87.2(3) . .
O31 Cu3 O39 167.4(2) . .
O1A Cu3 O3C 166.2(2) . 2_666
O31 Cu3 O3C 89.3(3) . 2_666
O39 Cu3 O3C 88.3(3) . 2_666
O1A Cu3 O1J 100.6(2) . .
O31 Cu3 O1J 97.2(2) . .
O39 Cu3 O1J 95.2(2) . .
O3C Cu3 O1J 92.8(2) 2_666 .
O1A Cu3 Cu4 84.50(15) . .
O31 Cu3 Cu4 82.70(14) . .
O39 Cu3 Cu4 84.73(16) . .
O3C Cu3 Cu4 82.12(16) 2_666 .
O1J Cu3 Cu4 174.91(16) . .
O2A Cu4 O4C 169.1(2) . 2_666
O2A Cu4 O41 91.4(2) . .
O4C Cu4 O41 88.8(2) 2_666 .
O2A Cu4 O49 88.1(2) . .
O4C Cu4 O49 89.3(2) 2_666 .
O41 Cu4 O49 167.4(2) . .
O2A Cu4 O1G 90.9(3) . .
O4C Cu4 O1G 99.9(3) 2_666 .
O41 Cu4 O1G 98.7(2) . .
O49 Cu4 O1G 93.9(3) . .
O2A Cu4 Cu3 83.41(14) . .
O4C Cu4 Cu3 85.74(15) 2_666 .
O41 Cu4 Cu3 84.64(13) . .
O49 Cu4 Cu3 82.81(15) . .
O1G Cu4 Cu3 173.5(2) . .
O32 Cu5 O1B 89.0(2) . .
O32 Cu5 O33 169.2(2) . .
O1B Cu5 O33 89.5(2) . .
O32 Cu5 O16 89.6(2) . 2_666
O1B Cu5 O16 168.5(2) . 2_666
O33 Cu5 O16 89.8(2) . 2_666
O32 Cu5 O1K 96.9(2) . .
O1B Cu5 O1K 95.0(2) . .
O33 Cu5 O1K 93.9(2) . .
O16 Cu5 O1K 96.5(2) 2_666 .
O32 Cu5 Cu6 83.86(15) . .
O1B Cu5 Cu6 85.36(15) . .
O33 Cu5 Cu6 85.37(15) . .
O16 Cu5 Cu6 83.11(15) 2_666 .
O1K Cu5 Cu6 179.17(16) . .
O26 Cu6 O42 88.5(2) 2_666 .
O26 Cu6 O43 90.8(2) 2_666 .
O42 Cu6 O43 167.6(2) . .
O26 Cu6 O2B 168.3(2) 2_666 .
O42 Cu6 O2B 89.6(2) . .
O43 Cu6 O2B 88.6(2) . .
O26 Cu6 O1H 100.2(2) 2_666 .
O42 Cu6 O1H 99.6(2) . .
O43 Cu6 O1H 92.7(2) . .
O2B Cu6 O1H 91.5(2) . .
O26 Cu6 Cu5 85.28(15) 2_666 .
O42 Cu6 Cu5 84.41(15) . .
O43 Cu6 Cu5 83.22(15) . .
O2B Cu6 Cu5 83.05(15) . .
O1H Cu6 Cu5 173.25(18) . .
O18 Cu7 O13 170.5(2) 2_666 .
O18 Cu7 O1C 89.9(2) 2_666 .
O13 Cu7 O1C 88.9(2) . .
O18 Cu7 O14 90.5(2) 2_666 .
O13 Cu7 O14 88.3(2) . .
O1C Cu7 O14 165.4(2) . .
O18 Cu7 O1L 90.7(2) 2_666 .
O13 Cu7 O1L 98.8(2) . .
O1C Cu7 O1L 104.6(2) . .
O14 Cu7 O1L 90.0(2) . .
O18 Cu7 Cu8 84.74(15) 2_666 .
O13 Cu7 Cu8 85.73(16) . .
O1C Cu7 Cu8 84.85(14) . .
O14 Cu7 Cu8 80.64(15) . .
O1L Cu7 Cu8 169.53(15) . .
O2C Cu8 O24 170.1(2) . .
O2C Cu8 O23 89.5(2) . .
O24 Cu8 O23 87.8(2) . .
O2C Cu8 O28 89.6(2) . 2_666
O24 Cu8 O28 90.5(2) . 2_666
O23 Cu8 O28 165.3(2) . 2_666
O2C Cu8 O1M 89.6(3) . .
O24 Cu8 O1M 100.4(3) . .
O23 Cu8 O1M 105.5(3) . .
O28 Cu8 O1M 89.2(2) 2_666 .
O2C Cu8 Cu7 83.10(15) . .
O24 Cu8 Cu7 87.06(15) . .
O23 Cu8 Cu7 82.40(16) . .
O28 Cu8 Cu7 82.91(14) 2_666 .
O1M Cu8 Cu7 169.2(2) . .
O34 Cu9 O15 90.1(2) . .
O34 Cu9 O3A 169.6(2) . .
O15 Cu9 O3A 88.3(2) . .
O34 Cu9 O3B 89.05(19) . .
O15 Cu9 O3B 169.5(2) . .
O3A Cu9 O3B 90.6(2) . .
O34 Cu9 O1N 95.0(2) . .
O15 Cu9 O1N 98.6(2) . .
O3A Cu9 O1N 95.3(2) . .
O3B Cu9 O1N 91.9(2) . .
O34 Cu9 Cu1A 84.07(14) . .
O15 Cu9 Cu1A 85.08(14) . .
O3A Cu9 Cu1A 85.57(15) . .
O3B Cu9 Cu1A 84.37(14) . .
O1N Cu9 Cu1A 176.19(15) . .
O44 Cu1A O4B 88.4(2) . .
O44 Cu1A O25 89.0(2) . .
O4B Cu1A O25 167.9(2) . .
O44 Cu1A O4A 167.5(2) . .
O4B Cu1A O4A 91.3(2) . .
O25 Cu1A O4A 88.6(2) . .
O44 Cu1A O1I 96.1(3) . .
O4B Cu1A O1I 97.1(3) . .
O25 Cu1A O1I 95.0(3) . .
O4A Cu1A O1I 96.3(3) . .
O44 Cu1A Cu9 84.63(15) . .
O4B Cu1A Cu9 84.12(15) . .
O25 Cu1A Cu9 83.82(15) . .
O4A Cu1A Cu9 82.93(14) . .
O1I Cu1A Cu9 178.6(3) . .
O37 Cu1B O19 172.0(2) 2_666 .
O37 Cu1B O35 89.2(2) 2_666 .
O19 Cu1B O35 88.6(2) . .
O37 Cu1B O36 89.0(2) 2_666 .
O19 Cu1B O36 91.3(2) . .
O35 Cu1B O36 165.7(2) . .
O37 Cu1B O1O 92.72(18) 2_666 .
O19 Cu1B O1O 95.3(2) . .
O35 Cu1B O1O 101.49(19) . .
O36 Cu1B O1O 92.77(19) . .
O37 Cu1B Cu1C 86.04(14) 2_666 .
O19 Cu1B Cu1C 86.05(15) . .
O35 Cu1B Cu1C 82.96(15) . .
O36 Cu1B Cu1C 82.76(14) . .
O1O Cu1B Cu1C 175.38(13) . .
O45 Cu1C O46 171.5(2) . .
O45 Cu1C O29 88.0(2) . .
O46 Cu1C O29 90.4(2) . .
O45 Cu1C O47 89.9(2) . 2_666
O46 Cu1C O47 89.4(2) . 2_666
O29 Cu1C O47 164.3(2) . 2_666
O45 Cu1C O1F 100.7(2) . .
O46 Cu1C O1F 87.8(3) . .
O29 Cu1C O1F 105.6(2) . .
O47 Cu1C O1F 90.1(2) 2_666 .
O45 Cu1C Cu1B 85.29(14) . .
O46 Cu1C Cu1B 86.24(15) . .
O29 Cu1C Cu1B 82.61(15) . .
O47 Cu1C Cu1B 81.69(14) 2_666 .
O1F Cu1C Cu1B 169.9(2) . .
C71 O11 Cu1 124.1(4) . .
C71 O21 Cu2 121.2(5) . .
C81 O31 Cu3 124.8(5) . .
C81 O41 Cu4 121.2(4) . .
C21 C11 C61 119.6(6) . .
C21 C11 C71 121.5(6) . .
C61 C11 C71 118.8(6) . .
C31 C21 C11 120.7(6) . .
C31 C21 H21 119.7 . .
C11 C21 H21 119.7 . .
C21 C31 C41 120.0(7) . .
C21 C31 C81 121.7(6) . .
C41 C31 C81 118.3(6) . .
C51 C41 C31 119.6(7) . .
C51 C41 H41 120.2 . .
C31 C41 H41 120.2 . .
C61 C51 C41 120.0(7) . .
C61 C51 H51 120.0 . .
C41 C51 H51 120.0 . .
C51 C61 C11 120.1(7) . .
C51 C61 H61 119.9 . .
C11 C61 H61 119.9 . .
O11 C71 O21 126.3(7) . .
O11 C71 C11 117.3(6) . .
O21 C71 C11 116.4(6) . .
O31 C81 O41 125.9(7) . .
O31 C81 C31 118.0(6) . .
O41 C81 C31 116.0(6) . .
C72 O12 Cu1 124.8(5) . .
C72 O22 Cu2 122.3(5) . .
C82 O32 Cu5 123.4(5) . .
C82 O42 Cu6 123.1(4) . .
C62 C12 C22 121.0(7) . .
C62 C12 C72 119.9(7) . .
C22 C12 C72 119.1(7) . .
C12 C22 C32 118.2(7) . .
C12 C22 H22 120.9 . .
C32 C22 H22 120.9 . .
C42 C32 C22 120.2(8) . .
C42 C32 C82 121.8(7) . .
C22 C32 C82 118.1(7) . .
C32 C42 C52 120.6(9) . .
C32 C42 H42 119.7 . .
C52 C42 H42 119.7 . .
C42 C52 C62 120.1(9) . .
C42 C52 H52 120.0 . .
C62 C52 H52 120.0 . .
C12 C62 C52 119.9(8) . .
C12 C62 H62 120.0 . .
C52 C62 H62 120.0 . .
O12 C72 O22 125.2(7) . .
O12 C72 C12 118.2(7) . .
O22 C72 C12 116.7(6) . .
O42 C82 O32 125.2(7) . .
O42 C82 C32 118.5(6) . .
O32 C82 C32 116.3(7) . .
C73 O13 Cu7 122.0(5) . .
C73 O23 Cu8 125.2(5) . .
C83 O33 Cu5 121.4(5) . .
C83 O43 Cu6 124.2(5) . .
C23 C13 C63 118.6(8) . .
C23 C13 C73 120.0(8) . .
C63 C13 C73 121.4(8) . .
C13 C23 C33 120.7(7) . .
C13 C23 H23 119.7 . .
C33 C23 H23 119.7 . .
C23 C33 C43 119.0(7) . .
C23 C33 C83 120.0(7) . .
C43 C33 C83 121.0(7) . .
C53 C43 C33 119.8(8) . .
C53 C43 H43 120.1 . .
C33 C43 H43 120.1 . .
C43 C53 C63 122.4(9) . .
C43 C53 H53 118.8 . .
C63 C53 H53 118.8 . .
C53 C63 C13 119.4(8) . .
C53 C63 H63 120.3 . .
C13 C63 H63 120.3 . .
O23 C73 O13 124.6(8) . .
O23 C73 C13 117.9(7) . .
O13 C73 C13 117.4(8) . .
O33 C83 O43 125.8(7) . .
O33 C83 C33 117.5(7) . .
O43 C83 C33 116.6(7) . .
C74 O14 Cu7 125.8(5) . .
C74 O24 Cu8 120.4(5) . .
C84 O34 Cu9 122.6(4) . .
C84 O44 Cu1A 122.5(4) . .
C24 C14 C64 119.6(7) . .
C24 C14 C74 118.8(7) . .
C64 C14 C74 121.6(7) . .
C14 C24 C34 120.0(7) . .
C14 C24 H24 120.0 . .
C34 C24 H24 120.0 . .
C44 C34 C24 119.9(6) . .
C44 C34 C84 120.8(7) . .
C24 C34 C84 119.2(6) . .
C34 C44 C54 120.2(7) . .
C34 C44 H44 119.9 . .
C54 C44 H44 119.9 . .
C64 C54 C44 118.6(8) . .
C64 C54 H54 120.7 . .
C44 C54 H54 120.7 . .
C54 C64 C14 121.7(8) . .
C54 C64 H64 119.2 . .
C14 C64 H64 119.2 . .
O24 C74 O14 125.8(7) . .
O24 C74 C14 117.8(6) . .
O14 C74 C14 116.4(7) . .
O44 C84 O34 125.7(6) . .
O44 C84 C34 118.2(6) . .
O34 C84 C34 116.1(6) . .
C75 O15 Cu9 120.9(5) . .
C75 O25 Cu1A 123.0(5) . .
C85 O35 Cu1B 122.9(5) . .
C85 O45 Cu1C 122.0(5) . .
C25 C15 C65 120.2(7) . .
C25 C15 C75 119.3(7) . .
C65 C15 C75 120.5(7) . .
C15 C25 C35 119.4(7) . .
C15 C25 H25 120.3 . .
C35 C25 H25 120.3 . .
C45 C35 C25 119.2(7) . .
C45 C35 C85 121.1(7) . .
C25 C35 C85 119.7(6) . .
C55 C45 C35 120.7(7) . .
C55 C45 H45 119.6 . .
C35 C45 H45 119.6 . .
C45 C55 C65 120.9(7) . .
C45 C55 H55 119.6 . .
C65 C55 H55 119.6 . .
C55 C65 C15 119.6(7) . .
C55 C65 H65 120.2 . .
C15 C65 H65 120.2 . .
O25 C75 O15 126.8(7) . .
O25 C75 C15 116.5(6) . .
O15 C75 C15 116.6(7) . .
O35 C85 O45 126.5(7) . .
O35 C85 C35 116.2(6) . .
O45 C85 C35 117.3(6) . .
C76 O16 Cu5 123.2(5) . 2_666
C76 O26 Cu6 121.9(5) . 2_666
C86 O36 Cu1B 123.4(5) . .
C86 O46 Cu1C 122.1(4) . .
C26 C16 C66 119.8(7) . .
C26 C16 C76 120.3(7) . .
C66 C16 C76 119.9(7) . .
C16 C26 C36 121.2(7) . .
C16 C26 H26 119.4 . .
C36 C26 H26 119.4 . .
C46 C36 C26 119.1(7) . .
C46 C36 C86 121.1(6) . .
C26 C36 C86 119.8(7) . .
C36 C46 C56 121.1(7) . .
C36 C46 H46 119.5 . .
C56 C46 H46 119.5 . .
C66 C56 C46 118.0(8) . .
C66 C56 H56 121.0 . .
C46 C56 H56 121.0 . .
C16 C66 C56 120.8(8) . .
C16 C66 H66 119.6 . .
C56 C66 H66 119.6 . .
O26 C76 O16 126.1(7) . .
O26 C76 C16 117.3(7) . .
O16 C76 C16 116.6(7) . .
O46 C86 O36 125.3(7) . .
O46 C86 C36 117.9(6) . .
O36 C86 C36 116.8(7) . .
C77 O17 Cu1 121.8(5) . .
C77 O27 Cu2 124.0(4) . .
C87 O37 Cu1B 121.4(5) . 2_666
C87 O47 Cu1C 124.2(4) . 2_666
C27 C17 C67 119.5(7) . .
C27 C17 C77 120.7(6) . .
C67 C17 C77 119.9(7) . .
C17 C27 C37 120.4(7) . .
C17 C27 H27 119.8 . .
C37 C27 H27 119.8 . .
C47 C37 C27 120.4(7) . .
C47 C37 C87 121.0(7) . .
C27 C37 C87 118.6(6) . .
C37 C47 C57 120.6(7) . .
C37 C47 H47 119.7 . .
C57 C47 H47 119.7 . .
C67 C57 C47 119.3(8) . .
C67 C57 H57 120.3 . .
C47 C57 H57 120.3 . .
C57 C67 C17 119.7(8) . .
C57 C67 H67 120.1 . .
C17 C67 H67 120.1 . .
O27 C77 O17 126.2(6) . .
O27 C77 C17 115.8(6) . .
O17 C77 C17 118.0(6) . .
O47 C87 O37 126.5(7) . .
O47 C87 C37 116.7(6) . .
O37 C87 C37 116.8(6) . .
C78 O18 Cu7 123.7(5) . 2_666
C78 O28 Cu8 125.7(5) . 2_666
C88 O38 Cu1 123.0(5) . .
C88 O48 Cu2 122.2(5) . .
C28 C18 C68 118.3(7) . .
C28 C18 C78 120.8(7) . .
C68 C18 C78 120.6(7) . .
C38 C28 C18 122.6(7) . .
C38 C28 H28 118.7 . .
C18 C28 H28 118.7 . .
C28 C38 C48 118.1(7) . .
C28 C38 C88 122.6(7) . .
C48 C38 C88 119.1(7) . .
C38 C48 C58 122.0(8) . .
C38 C48 H48 119.0 . .
C58 C48 H48 119.0 . .
C48 C58 C68 119.0(7) . .
C48 C58 H58 120.5 . .
C68 C58 H58 120.5 . .
C58 C68 C18 119.9(7) . .
C58 C68 H68 120.0 . .
C18 C68 H68 120.0 . .
O28 C78 O18 122.9(7) . .
O28 C78 C18 119.1(6) . .
O18 C78 C18 118.0(6) . .
O38 C88 O48 125.4(7) . .
O38 C88 C38 119.2(7) . .
O48 C88 C38 115.4(7) . .
C79 O19 Cu1B 121.0(5) . .
C79 O29 Cu1C 123.8(4) . .
C89 O39 Cu3 122.5(5) . .
C89 O49 Cu4 123.4(5) . .
C29 C19 C69 119.1(8) . .
C29 C19 C79 120.4(7) . .
C69 C19 C79 120.4(7) . .
C19 C29 C39 121.1(7) . .
C19 C29 H29 119.4 . .
C39 C29 H29 119.4 . .
C29 C39 C49 118.5(8) . .
C29 C39 C89 121.4(7) . .
C49 C39 C89 119.9(8) . .
C59 C49 C39 118.1(9) . .
C59 C49 H49 121.0 . .
C39 C49 H49 121.0 . .
C69 C59 C49 123.2(9) . .
C69 C59 H59 118.4 . .
C49 C59 H59 118.4 . .
C59 C69 C19 119.9(8) . .
C59 C69 H69 120.1 . .
C19 C69 H69 120.1 . .
O19 C79 O29 126.2(7) . .
O19 C79 C19 117.0(7) . .
O29 C79 C19 116.8(6) . .
O39 C89 O49 125.7(7) . .
O39 C89 C39 118.6(7) . .
O49 C89 C39 115.7(7) . .
C7A O1A Cu3 121.9(5) . .
C7A O2A Cu4 123.6(5) . .
C8A O3A Cu9 120.9(4) . .
C8A O4A Cu1A 124.6(5) . .
C6A C1A C2A 118.9(7) . .
C6A C1A C7A 120.5(7) . .
C2A C1A C7A 120.3(7) . .
C1A C2A C3A 120.8(7) . .
C1A C2A H2A 119.6 . .
C3A C2A H2A 119.6 . .
C4A C3A C2A 118.6(7) . .
C4A C3A C8A 121.8(7) . .
C2A C3A C8A 119.5(7) . .
C5A C4A C3A 121.3(8) . .
C5A C4A H4A 119.4 . .
C3A C4A H4A 119.4 . .
C4A C5A C6A 119.1(8) . .
C4A C5A H5A 120.4 . .
C6A C5A H5A 120.4 . .
C1A C6A C5A 121.3(8) . .
C1A C6A H6A 119.3 . .
C5A C6A H6A 119.3 . .
O2A C7A O1A 125.1(8) . .
O2A C7A C1A 116.9(7) . .
O1A C7A C1A 118.0(7) . .
O4A C8A O3A 125.3(7) . .
O4A C8A C3A 118.5(7) . .
O3A C8A C3A 116.2(7) . .
C7B O1B Cu5 120.9(5) . .
C7B O2B Cu6 124.1(5) . .
C8B O3B Cu9 122.0(5) . .
C8B O4B Cu1A 123.7(4) . .
C2B C1B C6B 121.4(7) . .
C2B C1B C7B 118.2(7) . .
C6B C1B C7B 120.4(7) . .
C1B C2B C3B 118.4(7) . .
C1B C2B H2B 120.8 . .
C3B C2B H2B 120.8 . .
C4B C3B C2B 120.5(7) . .
C4B C3B C8B 120.7(6) . .
C2B C3B C8B 118.8(7) . .
C3B C4B C5B 120.3(7) . .
C3B C4B H4B 119.9 . .
C5B C4B H4B 119.9 . .
C6B C5B C4B 119.8(7) . .
C6B C5B H5B 120.1 . .
C4B C5B H5B 120.1 . .
C5B C6B C1B 119.5(7) . .
C5B C6B H6B 120.2 . .
C1B C6B H6B 120.2 . .
O2B C7B O1B 126.4(6) . .
O2B C7B C1B 116.8(7) . .
O1B C7B C1B 116.8(7) . .
O4B C8B O3B 125.2(7) . .
O4B C8B C3B 117.8(6) . .
O3B C8B C3B 117.0(7) . .
C7C O1C Cu7 121.5(5) . .
C7C O2C Cu8 125.0(5) . .
C8C O3C Cu3 124.4(5) . 2_666
C8C O4C Cu4 120.5(5) . 2_666
C6C C1C C2C 120.0(8) . .
C6C C1C C7C 122.3(7) . .
C2C C1C C7C 117.5(7) . .
C3C C2C C1C 119.2(7) . .
C3C C2C H2C 120.4 . .
C1C C2C H2C 120.4 . .
C2C C3C C4C 119.8(7) . .
C2C C3C C8C 120.5(7) . .
C4C C3C C8C 119.5(7) . .
C5C C4C C3C 120.1(8) . .
C5C C4C H4C 120.0 . .
C3C C4C H4C 120.0 . .
C4C C5C C6C 119.3(9) . .
C4C C5C H5C 120.4 . .
C6C C5C H5C 120.4 . .
C1C C6C C5C 121.4(9) . .
C1C C6C H6C 119.3 . .
C5C C6C H6C 119.3 . .
O1C C7C O2C 125.5(7) . .
O1C C7C C1C 116.9(7) . .
O2C C7C C1C 117.5(6) . .
O3C C8C O4C 125.9(8) . .
O3C C8C C3C 118.8(7) . .
O4C C8C C3C 115.2(7) . .
C1D O1D Cu1 130.3(8) . .
C1D N1D C3D 116.7(13) . .
C1D N1D C2D 120.1(13) . .
C3D N1D C2D 123.1(13) . .
O1D C1D N1D 132.7(19) . .
O1D C1D H1D 113.6 . .
N1D C1D H1D 113.6 . .
N1D C2D H2D 109.5 . .
N1D C2D H3D 109.5 . .
H2D C2D H3D 109.5 . .
N1D C2D H4D 109.5 . .
H2D C2D H4D 109.5 . .
H3D C2D H4D 109.5 . .
N1D C3D H5D 109.5 . .
N1D C3D H6D 109.5 . .
H5D C3D H6D 109.5 . .
N1D C3D H7D 109.5 . .
H5D C3D H7D 109.5 . .
H6D C3D H7D 109.5 . .
C1F O1F Cu1C 111.7(7) . .
C1F N1F C2F 126.4(12) . .
C1F N1F C3F 115.7(13) . .
C2F N1F C3F 117.9(13) . .
O1F C1F N1F 130.7(12) . .
O1F C1F H1F 114.7 . .
N1F C1F H1F 114.7 . .
N1F C2F H2F 109.5 . .
N1F C2F H3F 109.5 . .
H2F C2F H3F 109.5 . .
N1F C2F H4F 109.5 . .
H2F C2F H4F 109.5 . .
H3F C2F H4F 109.5 . .
N1F C3F H5F 109.5 . .
N1F C3F H6F 109.5 . .
H5F C3F H6F 109.5 . .
N1F C3F H7F 109.5 . .
H5F C3F H7F 109.5 . .
H6F C3F H7F 109.5 . .
C1G O1G Cu4 115.4(8) . .
C1G N1G C2G 118.0(13) . .
C1G N1G C3G 119.7(14) . .
C2G N1G C3G 122.4(14) . .
O1G C1G N1G 138(2) . .
O1G C1G H1G 111.0 . .
N1G C1G H1G 111.0 . .
N1G C2G H2G 109.5 . .
N1G C2G H3G 109.5 . .
H2G C2G H3G 109.5 . .
N1G C2G H4G 109.5 . .
H2G C2G H4G 109.5 . .
H3G C2G H4G 109.5 . .
N1G C3G H5G 109.5 . .
N1G C3G H6G 109.5 . .
H5G C3G H6G 109.5 . .
N1G C3G H7G 109.5 . .
H5G C3G H7G 109.5 . .
H6G C3G H7G 109.5 . .
C1H O1H Cu6 122.9(4) . .
C1H N1H C2H 119.9(13) . .
C1H N1H C3H 119.6(14) . .
C2H N1H C3H 120.5(14) . .
O1H C1H N1H 149(2) . .
O1H C1H H1H 105.4 . .
N1H C1H H1H 105.4 . .
N1H C2H H2H 109.5 . .
N1H C2H H3H 109.5 . .
H2H C2H H3H 109.5 . .
N1H C2H H4H 109.5 . .
H2H C2H H4H 109.5 . .
H3H C2H H4H 109.5 . .
N1H C3H H5H 109.5 . .
N1H C3H H6H 109.4 . .
H5H C3H H6H 109.5 . .
N1H C3H H7H 109.5 . .
H5H C3H H7H 109.5 . .
H6H C3H H7H 109.5 . .
C1J O1J Cu3 113.4(6) . .
C1J N1J C2J 116.7(10) . .
C1J N1J C3J 116.7(11) . .
C2J N1J C3J 126.6(12) . .
O1J C1J N1J 122.0(11) . .
O1J C1J H1J 119.0 . .
N1J C1J H1J 119.0 . .
N1J C2J H2J 109.5 . .
N1J C2J H3J 109.5 . .
H2J C2J H3J 109.5 . .
N1J C2J H4J 109.5 . .
H2J C2J H4J 109.5 . .
H3J C2J H4J 109.5 . .
N1J C3J H5J 109.5 . .
N1J C3J H6J 109.5 . .
H5J C3J H6J 109.5 . .
N1J C3J H7J 109.5 . .
H5J C3J H7J 109.5 . .
H6J C3J H7J 109.5 . .
C1K O1K Cu5 118.6(7) . .
C1K N1K C2K 117.8(11) . .
C1K N1K C3K 116.4(13) . .
C2K N1K C3K 125.8(13) . .
O1K C1K N1K 123.2(11) . .
O1K C1K H1K 118.4 . .
N1K C1K H1K 118.4 . .
N1K C2K H2K 109.5 . .
N1K C2K H3K 109.5 . .
H2K C2K H3K 109.5 . .
N1K C2K H4K 109.5 . .
H2K C2K H4K 109.5 . .
H3K C2K H4K 109.5 . .
N1K C3K H5K 109.5 . .
N1K C3K H6K 109.5 . .
H5K C3K H6K 109.5 . .
N1K C3K H7K 109.5 . .
H5K C3K H7K 109.5 . .
H6K C3K H7K 109.5 . .
C1L O1L Cu7 117.7(5) . .
C1L N1L C2L 117.3(8) . .
C1L N1L C3L 121.3(8) . .
C2L N1L C3L 121.4(8) . .
O1L C1L N1L 125.0(8) . .
O1L C1L H1L 117.5 . .
N1L C1L H1L 117.5 . .
N1L C2L H2L 109.5 . .
N1L C2L H3L 109.5 . .
H2L C2L H3L 109.5 . .
N1L C2L H4L 109.5 . .
H2L C2L H4L 109.5 . .
H3L C2L H4L 109.5 . .
N1L C3L H5L 109.5 . .
N1L C3L H6L 109.5 . .
H5L C3L H6L 109.5 . .
N1L C3L H7L 109.5 . .
H5L C3L H7L 109.5 . .
H6L C3L H7L 109.5 . .
C1M O1M Cu8 109.5(7) . .
C1M N1M C2M 127.6(12) . .
C1M N1M C3M 115.2(13) . .
C2M N1M C3M 117.2(13) . .
O1M C1M N1M 137.3(12) . .
O1M C1M H1M 111.3 . .
N1M C1M H1M 111.3 . .
N1M C2M H2M 109.5 . .
N1M C2M H3M 109.5 . .
H2M C2M H3M 109.5 . .
N1M C2M H4M 109.5 . .
H2M C2M H4M 109.5 . .
H3M C2M H4M 109.5 . .
N1M C3M H5M 109.5 . .
N1M C3M H6M 109.5 . .
H5M C3M H6M 109.5 . .
N1M C3M H7M 109.5 . .
H5M C3M H7M 109.5 . .
H6M C3M H7M 109.5 . .
C1N O1N Cu9 133.5(5) . .
C1N N1N C2N 119.3(9) . .
C1N N1N C3N 121.4(10) . .
C2N N1N C3N 119.3(10) . .
O1N C1N N1N 124.5(10) . .
O1N C1N H1N 117.7 . .
N1N C1N H1N 117.7 . .
N1N C2N H2N 109.5 . .
N1N C2N H3N 109.5 . .
H2N C2N H3N 109.5 . .
N1N C2N H4N 109.5 . .
H2N C2N H4N 109.5 . .
H3N C2N H4N 109.5 . .
N1N C3N H5N 109.5 . .
N1N C3N H6N 109.5 . .
H5N C3N H6N 109.5 . .
N1N C3N H7N 109.5 . .
H5N C3N H7N 109.5 . .
H6N C3N H7N 109.5 . .
C1O O1O Cu1B 114.3(4) . .
C1O N1O C2O 119.5(7) . .
C1O N1O C3O 118.7(8) . .
C2O N1O C3O 121.9(8) . .
O1O C1O N1O 123.4(7) . .
O1O C1O H1O 118.3 . .
N1O C1O H1O 118.3 . .
N1O C2O H2O 109.5 . .
N1O C2O H3O 109.5 . .
H2O C2O H3O 109.5 . .
N1O C2O H4O 109.5 . .
H2O C2O H4O 109.5 . .
H3O C2O H4O 109.5 . .
N1O C3O H5O 109.5 . .
N1O C3O H6O 109.5 . .
H5O C3O H6O 109.5 . .
N1O C3O H7O 109.5 . .
H5O C3O H7O 109.5 . .
H6O C3O H7O 109.5 . .

loop_
_geom_bond_atom_site_label_1
_geom_bond_atom_site_label_2
_geom_bond_distance
_geom_bond_site_symmetry_2
Cu1 O17 1.945(5) .
Cu1 O38 1.954(5) .
Cu1 O11 1.958(5) .
Cu1 O12 1.960(5) .
Cu1 O1D 2.131(5) .
Cu1 Cu2 2.6438(11) .
Cu2 O48 1.955(5) .
Cu2 O22 1.955(5) .
Cu2 O27 1.960(5) .
Cu2 O21 1.963(4) .
Cu2 O1E 2.145(7) .
Cu3 O1A 1.928(6) .
Cu3 O31 1.950(5) .
Cu3 O39 1.957(5) .
Cu3 O3C 1.964(5) 2_666
Cu3 O1J 2.141(5) .
Cu3 Cu4 2.6408(11) .
Cu4 O2A 1.940(5) .
Cu4 O4C 1.952(5) 2_666
Cu4 O41 1.961(5) .
Cu4 O49 1.968(5) .
Cu4 O1G 2.143(5) .
Cu5 O32 1.956(5) .
Cu5 O1B 1.958(5) .
Cu5 O33 1.961(5) .
Cu5 O16 1.966(5) 2_666
Cu5 O1K 2.144(5) .
Cu5 Cu6 2.6358(11) .
Cu6 O26 1.948(5) 2_666
Cu6 O42 1.951(5) .
Cu6 O43 1.952(5) .
Cu6 O2B 1.961(5) .
Cu6 O1H 2.139(5) .
Cu7 O18 1.934(5) 2_666
Cu7 O13 1.940(6) .
Cu7 O1C 1.962(5) .
Cu7 O14 1.984(5) .
Cu7 O1L 2.142(4) .
Cu7 Cu8 2.6422(11) .
Cu8 O2C 1.930(5) .
Cu8 O24 1.947(5) .
Cu8 O23 1.956(6) .
Cu8 O28 1.966(6) 2_666
Cu8 O1M 2.161(6) .
Cu9 O34 1.951(4) .
Cu9 O15 1.962(5) .
Cu9 O3A 1.964(5) .
Cu9 O3B 1.966(5) .
Cu9 O1N 2.142(4) .
Cu9 Cu1A 2.6297(11) .
Cu1A O44 1.949(5) .
Cu1A O4B 1.952(5) .
Cu1A O25 1.959(5) .
Cu1A O4A 1.964(5) .
Cu1A O1I 2.119(9) .
Cu1B O37 1.942(5) 2_666
Cu1B O19 1.949(5) .
Cu1B O35 1.978(5) .
Cu1B O36 1.994(5) .
Cu1B O1O 2.136(4) .
Cu1B Cu1C 2.6321(11) .
Cu1C O45 1.939(5) .
Cu1C O46 1.941(5) .
Cu1C O29 1.968(5) .
Cu1C O47 1.990(5) 2_666
Cu1C O1F 2.163(6) .
O11 C71 1.235(8) .
O21 C71 1.262(8) .
O31 C81 1.235(8) .
O41 C81 1.257(8) .
C11 C21 1.383(10) .
C11 C61 1.407(10) .
C11 C71 1.513(10) .
C21 C31 1.366(10) .
C21 H21 0.9500 .
C31 C41 1.401(10) .
C31 C81 1.512(10) .
C41 C51 1.399(11) .
C41 H41 0.9500 .
C51 C61 1.367(11) .
C51 H51 0.9500 .
C61 H61 0.9500 .
O12 C72 1.248(8) .
O22 C72 1.255(8) .
O32 C82 1.262(8) .
O42 C82 1.258(8) .
C12 C62 1.366(11) .
C12 C22 1.390(10) .
C12 C72 1.502(10) .
C22 C32 1.429(10) .
C22 H22 0.9500 .
C32 C42 1.354(12) .
C32 C82 1.489(10) .
C42 C52 1.382(13) .
C42 H42 0.9500 .
C52 C62 1.390(12) .
C52 H52 0.9500 .
C62 H62 0.9500 .
O13 C73 1.267(9) .
O23 C73 1.262(9) .
O33 C83 1.257(9) .
O43 C83 1.268(9) .
C13 C23 1.396(11) .
C13 C63 1.426(12) .
C13 C73 1.467(12) .
C23 C33 1.402(10) .
C23 H23 0.9500 .
C33 C43 1.426(11) .
C33 C83 1.497(10) .
C43 C53 1.343(12) .
C43 H43 0.9500 .
C53 C63 1.384(13) .
C53 H53 0.9500 .
C63 H63 0.9500 .
O14 C74 1.254(8) .
O24 C74 1.240(9) .
O34 C84 1.277(8) .
O44 C84 1.252(8) .
C14 C24 1.385(10) .
C14 C64 1.387(11) .
C14 C74 1.503(11) .
C24 C34 1.395(10) .
C24 H24 0.9500 .
C34 C44 1.383(10) .
C34 C84 1.485(9) .
C44 C54 1.415(11) .
C44 H44 0.9500 .
C54 C64 1.370(12) .
C54 H54 0.9500 .
C64 H64 0.9500 .
O15 C75 1.269(8) .
O25 C75 1.252(9) .
O35 C85 1.245(8) .
O45 C85 1.256(8) .
C15 C25 1.376(9) .
C15 C65 1.408(10) .
C15 C75 1.512(10) .
C25 C35 1.414(10) .
C25 H25 0.9500 .
C35 C45 1.399(10) .
C35 C85 1.502(10) .
C45 C55 1.353(10) .
C45 H45 0.9500 .
C55 C65 1.381(11) .
C55 H55 0.9500 .
C65 H65 0.9500 .
O16 C76 1.260(9) .
O16 Cu5 1.966(5) 2_666
O26 C76 1.255(9) .
O26 Cu6 1.948(5) 2_666
O36 C86 1.270(8) .
O46 C86 1.268(9) .
C16 C26 1.370(10) .
C16 C66 1.371(10) .
C16 C76 1.504(10) .
C26 C36 1.394(9) .
C26 H26 0.9500 .
C36 C46 1.365(10) .
C36 C86 1.489(10) .
C46 C56 1.409(11) .
C46 H46 0.9500 .
C56 C66 1.403(11) .
C56 H56 0.9500 .
C66 H66 0.9500 .
O17 C77 1.256(8) .
O27 C77 1.249(8) .
O37 C87 1.241(8) .
O37 Cu1B 1.942(5) 2_666
O47 C87 1.236(8) .
O47 Cu1C 1.990(5) 2_666
C17 C27 1.364(10) .
C17 C67 1.408(11) .
C17 C77 1.501(10) .
C27 C37 1.388(10) .
C27 H27 0.9500 .
C37 C47 1.352(11) .
C37 C87 1.524(10) .
C47 C57 1.395(11) .
C47 H47 0.9500 .
C57 C67 1.381(12) .
C57 H57 0.9500 .
C67 H67 0.9500 .
O18 C78 1.294(8) .
O18 Cu7 1.934(5) 2_666
O28 C78 1.236(8) .
O28 Cu8 1.966(6) 2_666
O38 C88 1.257(9) .
O48 C88 1.284(9) .
C18 C28 1.387(10) .
C18 C68 1.412(10) .
C18 C78 1.459(11) .
C28 C38 1.373(10) .
C28 H28 0.9500 .
C38 C48 1.384(10) .
C38 C88 1.475(10) .
C48 C58 1.387(11) .
C48 H48 0.9500 .
C58 C68 1.395(12) .
C58 H58 0.9500 .
C68 H68 0.9500 .
O19 C79 1.255(8) .
O29 C79 1.264(9) .
O39 C89 1.235(9) .
O49 C89 1.266(9) .
C19 C29 1.383(10) .
C19 C69 1.389(11) .
C19 C79 1.485(10) .
C29 C39 1.391(11) .
C29 H29 0.9500 .
C39 C49 1.419(12) .
C39 C89 1.483(11) .
C49 C59 1.372(13) .
C49 H49 0.9500 .
C59 C69 1.340(13) .
C59 H59 0.9500 .
C69 H69 0.9500 .
O1A C7A 1.269(9) .
O2A C7A 1.255(9) .
O3A C8A 1.281(9) .
O4A C8A 1.241(8) .
C1A C6A 1.381(11) .
C1A C2A 1.395(10) .
C1A C7A 1.490(11) .
C2A C3A 1.402(10) .
C2A H2A 0.9500 .
C3A C4A 1.390(11) .
C3A C8A 1.469(10) .
C4A C5A 1.381(11) .
C4A H4A 0.9500 .
C5A C6A 1.390(12) .
C5A H5A 0.9500 .
C6A H6A 0.9500 .
O1B C7B 1.269(8) .
O2B C7B 1.242(9) .
O3B C8B 1.274(8) .
O4B C8B 1.253(9) .
C1B C2B 1.390(10) .
C1B C6B 1.394(10) .
C1B C7B 1.512(10) .
C2B C3B 1.395(9) .
C2B H2B 0.9500 .
C3B C4B 1.385(10) .
C3B C8B 1.492(10) .
C4B C5B 1.397(10) .
C4B H4B 0.9500 .
C5B C6B 1.378(11) .
C5B H5B 0.9500 .
C6B H6B 0.9500 .
O1C C7C 1.253(8) .
O2C C7C 1.261(9) .
O3C C8C 1.241(9) .
O3C Cu3 1.964(5) 2_666
O4C C8C 1.274(9) .
O4C Cu4 1.952(5) 2_666
C1C C6C 1.311(11) .
C1C C2C 1.415(10) .
C1C C7C 1.524(11) .
C2C C3C 1.376(10) .
C2C H2C 0.9500 .
C3C C4C 1.383(11) .
C3C C8C 1.488(11) .
C4C C5C 1.365(12) .
C4C H4C 0.9500 .
C5C C6C 1.398(13) .
C5C H5C 0.9500 .
C6C H6C 0.9500 .
O1D C1D 1.171(9) .
N1D C1D 1.348(9) .
N1D C3D 1.455(9) .
N1D C2D 1.479(9) .
C1D H1D 0.9500 .
C2D H2D 0.9800 .
C2D H3D 0.9800 .
C2D H4D 0.9800 .
C3D H5D 0.9800 .
C3D H6D 0.9800 .
C3D H7D 0.9800 .
O1F C1F 1.262(8) .
N1F C1F 1.332(8) .
N1F C2F 1.434(9) .
N1F C3F 1.476(9) .
C1F H1F 0.9500 .
C2F H2F 0.9800 .
C2F H3F 0.9800 .
C2F H4F 0.9800 .
C3F H5F 0.9800 .
C3F H6F 0.9800 .
C3F H7F 0.9800 .
O1G C1G 1.210(9) .
N1G C1G 1.322(9) .
N1G C2G 1.446(9) .
N1G C3G 1.461(9) .
C1G H1G 0.9500 .
C2G H2G 0.9800 .
C2G H3G 0.9800 .
C2G H4G 0.9800 .
C3G H5G 0.9800 .
C3G H6G 0.9800 .
C3G H7G 0.9800 .
O1H C1H 1.198(8) .
N1H C1H 1.317(9) .
N1H C2H 1.463(9) .
N1H C3H 1.465(9) .
C1H H1H 0.9500 .
C2H H2H 0.9800 .
C2H H3H 0.9800 .
C2H H4H 0.9800 .
C3H H5H 0.9800 .
C3H H6H 0.9800 .
C3H H7H 0.9800 .
O1J C1J 1.255(8) .
N1J C1J 1.345(8) .
N1J C2J 1.442(9) .
N1J C3J 1.457(9) .
C1J H1J 0.9500 .
C2J H2J 0.9800 .
C2J H3J 0.9800 .
C2J H4J 0.9800 .
C3J H5J 0.9800 .
C3J H6J 0.9800 .
C3J H7J 0.9800 .
O1K C1K 1.222(9) .
N1K C1K 1.359(9) .
N1K C2K 1.434(9) .
N1K C3K 1.453(9) .
C1K H1K 0.9500 .
C2K H2K 0.9800 .
C2K H3K 0.9800 .
C2K H4K 0.9800 .
C3K H5K 0.9800 .
C3K H6K 0.9800 .
C3K H7K 0.9800 .
O1L C1L 1.246(7) .
N1L C1L 1.341(7) .
N1L C2L 1.437(8) .
N1L C3L 1.464(8) .
C1L H1L 0.9500 .
C2L H2L 0.9800 .
C2L H3L 0.9800 .
C2L H4L 0.9800 .
C3L H5L 0.9800 .
C3L H6L 0.9800 .
C3L H7L 0.9800 .
O1M C1M 1.264(8) .
N1M C1M 1.303(8) .
N1M C2M 1.429(9) .
N1M C3M 1.483(9) .
C1M H1M 0.9500 .
C2M H2M 0.9800 .
C2M H3M 0.9800 .
C2M H4M 0.9800 .
C3M H5M 0.9800 .
C3M H6M 0.9800 .
C3M H7M 0.9800 .
O1N C1N 1.180(7) .
N1N C1N 1.344(8) .
N1N C2N 1.450(9) .
N1N C3N 1.460(9) .
C1N H1N 0.9500 .
C2N H2N 0.9800 .
C2N H3N 0.9800 .
C2N H4N 0.9800 .
C3N H5N 0.9800 .
C3N H6N 0.9800 .
C3N H7N 0.9800 .
O1O C1O 1.216(7) .
N1O C1O 1.334(7) .
N1O C2O 1.443(8) .
N1O C3O 1.459(8) .
C1O H1O 0.9500 .
C2O H2O 0.9800 .
C2O H3O 0.9800 .
C2O H4O 0.9800 .
C3O H5O 0.9800 .
C3O H6O 0.9800 .
C3O H7O 0.9800 .

loop_
_geom_torsion_atom_site_label_1
_geom_torsion_atom_site_label_2
_geom_torsion_atom_site_label_3
_geom_torsion_atom_site_label_4
_geom_torsion
_geom_torsion_site_symmetry_1
C61 C11 C21 C31 0.5(12) .
C71 C11 C21 C31 -176.6(7) .
C11 C21 C31 C41 -1.5(12) .
C11 C21 C31 C81 178.2(7) .
C21 C31 C41 C51 2.4(14) .
C81 C31 C41 C51 -177.3(9) .
C31 C41 C51 C61 -2.3(16) .
C41 C51 C61 C11 1.3(16) .
C21 C11 C61 C51 -0.4(13) .
C71 C11 C61 C51 176.7(9) .
Cu1 O11 C71 O21 7.1(11) .
Cu1 O11 C71 C11 -172.2(5) .
Cu2 O21 C71 O11 -10.2(10) .
Cu2 O21 C71 C11 169.1(5) .
C21 C11 C71 O11 -178.8(7) .
C61 C11 C71 O11 4.1(11) .
C21 C11 C71 O21 1.9(11) .
C61 C11 C71 O21 -175.2(7) .
Cu3 O31 C81 O41 1.1(12) .
Cu3 O31 C81 C31 177.8(5) .
Cu4 O41 C81 O31 7.3(11) .
Cu4 O41 C81 C31 -169.5(5) .
C21 C31 C81 O31 -177.9(7) .
C41 C31 C81 O31 1.7(12) .
C21 C31 C81 O41 -0.9(11) .
C41 C31 C81 O41 178.8(8) .
C62 C12 C22 C32 -1.4(12) .
C72 C12 C22 C32 177.5(7) .
C12 C22 C32 C42 2.0(13) .
C12 C22 C32 C82 -178.3(7) .
C22 C32 C42 C52 -3.0(18) .
C82 C32 C42 C52 177.2(11) .
C32 C42 C52 C62 3(2) .
C22 C12 C62 C52 1.8(15) .
C72 C12 C62 C52 -177.0(10) .
C42 C52 C62 C12 -2.8(19) .
Cu1 O12 C72 O22 -4.4(10) .
Cu1 O12 C72 C12 176.1(5) .
Cu2 O22 C72 O12 2.3(10) .
Cu2 O22 C72 C12 -178.1(5) .
C62 C12 C72 O12 5.3(11) .
C22 C12 C72 O12 -173.6(7) .
C62 C12 C72 O22 -174.4(8) .
C22 C12 C72 O22 6.8(10) .
Cu6 O42 C82 O32 -2.7(11) .
Cu6 O42 C82 C32 175.7(5) .
Cu5 O32 C82 O42 0.8(11) .
Cu5 O32 C82 C32 -177.6(5) .
C42 C32 C82 O42 170.3(9) .
C22 C32 C82 O42 -9.4(11) .
C42 C32 C82 O32 -11.1(13) .
C22 C32 C82 O32 169.1(7) .
C63 C13 C23 C33 -1.8(12) .
C73 C13 C23 C33 176.9(7) .
C13 C23 C33 C43 0.9(11) .
C13 C23 C33 C83 -178.2(7) .
C23 C33 C43 C53 -0.3(13) .
C83 C33 C43 C53 178.8(8) .
C33 C43 C53 C63 0.5(16) .
C43 C53 C63 C13 -1.3(17) .
C23 C13 C63 C53 2.0(14) .
C73 C13 C63 C53 -176.7(9) .
Cu8 O23 C73 O13 2.9(12) .
Cu8 O23 C73 C13 -175.7(5) .
Cu7 O13 C73 O23 -2.8(12) .
Cu7 O13 C73 C13 175.8(5) .
C23 C13 C73 O23 4.5(12) .
C63 C13 C73 O23 -176.8(8) .
C23 C13 C73 O13 -174.2(7) .
C63 C13 C73 O13 4.5(13) .
Cu5 O33 C83 O43 -1.3(10) .
Cu5 O33 C83 C33 -177.8(4) .
Cu6 O43 C83 O33 -1.0(10) .
Cu6 O43 C83 C33 175.5(4) .
C23 C33 C83 O33 172.6(6) .
C43 C33 C83 O33 -6.5(10) .
C23 C33 C83 O43 -4.2(10) .
C43 C33 C83 O43 176.7(7) .
C64 C14 C24 C34 2.6(12) .
C74 C14 C24 C34 -178.0(7) .
C14 C24 C34 C44 -0.5(11) .
C14 C24 C34 C84 176.8(7) .
C24 C34 C44 C54 -1.8(12) .
C84 C34 C44 C54 -179.1(8) .
C34 C44 C54 C64 2.0(14) .
C44 C54 C64 C14 0.0(15) .
C24 C14 C64 C54 -2.3(14) .
C74 C14 C64 C54 178.3(9) .
Cu8 O24 C74 O14 -6.2(11) .
Cu8 O24 C74 C14 173.8(5) .
Cu7 O14 C74 O24 7.7(11) .
Cu7 O14 C74 C14 -172.4(5) .
C24 C14 C74 O24 -5.2(11) .
C64 C14 C74 O24 174.2(8) .
C24 C14 C74 O14 174.8(7) .
C64 C14 C74 O14 -5.8(12) .
Cu1A O44 C84 O34 7.5(10) .
Cu1A O44 C84 C34 -173.3(5) .
Cu9 O34 C84 O44 -1.5(10) .
Cu9 O34 C84 C34 179.3(4) .
C44 C34 C84 O44 -172.7(7) .
C24 C34 C84 O44 9.9(10) .
C44 C34 C84 O34 6.5(10) .
C24 C34 C84 O34 -170.8(6) .
C65 C15 C25 C35 3.1(10) .
C75 C15 C25 C35 -175.9(6) .
C15 C25 C35 C45 -1.5(10) .
C15 C25 C35 C85 177.0(6) .
C25 C35 C45 C55 -1.6(11) .
C85 C35 C45 C55 180.0(7) .
C35 C45 C55 C65 3.0(12) .
C45 C55 C65 C15 -1.3(12) .
C25 C15 C65 C55 -1.7(11) .
C75 C15 C65 C55 177.2(7) .
Cu1A O25 C75 O15 -2.8(11) .
Cu1A O25 C75 C15 179.0(4) .
Cu9 O15 C75 O25 7.2(10) .
Cu9 O15 C75 C15 -174.6(4) .
C25 C15 C75 O25 -7.5(10) .
C65 C15 C75 O25 173.5(7) .
C25 C15 C75 O15 174.1(6) .
C65 C15 C75 O15 -4.9(10) .
Cu1B O35 C85 O45 -7.5(10) .
Cu1B O35 C85 C35 173.9(4) .
Cu1C O45 C85 O35 3.2(10) .
Cu1C O45 C85 C35 -178.2(4) .
C45 C35 C85 O35 4.6(10) .
C25 C35 C85 O35 -173.8(6) .
C45 C35 C85 O45 -174.2(7) .
C25 C35 C85 O45 7.4(10) .
C66 C16 C26 C36 2.0(12) .
C76 C16 C26 C36 -176.2(7) .
C16 C26 C36 C46 -3.0(11) .
C16 C26 C36 C86 177.1(7) .
C26 C36 C46 C56 2.0(12) .
C86 C36 C46 C56 -178.1(8) .
C36 C46 C56 C66 0.0(13) .
C26 C16 C66 C56 0.1(13) .
C76 C16 C66 C56 178.3(8) .
C46 C56 C66 C16 -1.1(14) .
Cu6 O26 C76 O16 -3.9(11) 2_666
Cu6 O26 C76 C16 176.2(5) 2_666
Cu5 O16 C76 O26 7.8(11) 2_666
Cu5 O16 C76 C16 -172.4(5) 2_666
C26 C16 C76 O26 -6.1(11) .
C66 C16 C76 O26 175.7(7) .
C26 C16 C76 O16 174.1(7) .
C66 C16 C76 O16 -4.1(11) .
Cu1C O46 C86 O36 2.7(10) .
Cu1C O46 C86 C36 -176.0(5) .
Cu1B O36 C86 O46 -5.1(10) .
Cu1B O36 C86 C36 173.6(5) .
C46 C36 C86 O46 -175.5(7) .
C26 C36 C86 O46 4.4(10) .
C46 C36 C86 O36 5.8(11) .
C26 C36 C86 O36 -174.3(6) .
C67 C17 C27 C37 4.6(12) .
C77 C17 C27 C37 -175.3(7) .
C17 C27 C37 C47 -3.5(12) .
C17 C27 C37 C87 175.6(7) .
C27 C37 C47 C57 0.9(14) .
C87 C37 C47 C57 -178.2(9) .
C37 C47 C57 C67 0.5(18) .
C47 C57 C67 C17 0.6(18) .
C27 C17 C67 C57 -3.1(16) .
C77 C17 C67 C57 176.8(10) .
Cu2 O27 C77 O17 -4.4(11) .
Cu2 O27 C77 C17 174.4(5) .
Cu1 O17 C77 O27 2.1(11) .
Cu1 O17 C77 C17 -176.7(5) .
C27 C17 C77 O27 -6.2(11) .
C67 C17 C77 O27 173.8(8) .
C27 C17 C77 O17 172.7(7) .
C67 C17 C77 O17 -7.2(12) .
Cu1C O47 C87 O37 4.2(10) 2_666
Cu1C O47 C87 C37 -175.3(4) 2_666
Cu1B O37 C87 O47 -1.1(10) 2_666
Cu1B O37 C87 C37 178.3(4) 2_666
C47 C37 C87 O47 -175.2(8) .
C27 C37 C87 O47 5.6(10) .
C47 C37 C87 O37 5.2(11) .
C27 C37 C87 O37 -173.9(7) .
C68 C18 C28 C38 -0.5(11) .
C78 C18 C28 C38 -175.1(7) .
C18 C28 C38 C48 -1.5(11) .
C18 C28 C38 C88 174.0(7) .
C28 C38 C48 C58 1.8(11) .
C88 C38 C48 C58 -173.9(7) .
C38 C48 C58 C68 0.0(12) .
C48 C58 C68 C18 -2.0(12) .
C28 C18 C68 C58 2.3(12) .
C78 C18 C68 C58 176.9(7) .
Cu8 O28 C78 O18 -2.2(11) 2_666
Cu8 O28 C78 C18 177.4(5) 2_666
Cu7 O18 C78 O28 0.4(10) 2_666
Cu7 O18 C78 C18 -179.2(5) 2_666
C28 C18 C78 O28 -2.6(11) .
C68 C18 C78 O28 -177.2(7) .
C28 C18 C78 O18 177.0(7) .
C68 C18 C78 O18 2.4(11) .
Cu1 O38 C88 O48 -12.6(10) .
Cu1 O38 C88 C38 168.9(5) .
Cu2 O48 C88 O38 9.7(10) .
Cu2 O48 C88 C38 -171.8(4) .
C28 C38 C88 O38 -177.3(7) .
C48 C38 C88 O38 -1.9(10) .
C28 C38 C88 O48 4.0(10) .
C48 C38 C88 O48 179.5(6) .
C69 C19 C29 C39 -0.1(14) .
C79 C19 C29 C39 -176.4(8) .
C19 C29 C39 C49 -0.4(15) .
C19 C29 C39 C89 176.4(8) .
C29 C39 C49 C59 1.3(18) .
C89 C39 C49 C59 -175.6(11) .
C39 C49 C59 C69 -2(2) .
C49 C59 C69 C19 1(2) .
C29 C19 C69 C59 -0.3(17) .
C79 C19 C69 C59 176.1(11) .
Cu1B O19 C79 O29 3.5(11) .
Cu1B O19 C79 C19 -174.9(6) .
Cu1C O29 C79 O19 -7.3(12) .
Cu1C O29 C79 C19 171.1(5) .
C29 C19 C79 O19 174.9(8) .
C69 C19 C79 O19 -1.4(13) .
C29 C19 C79 O29 -3.7(12) .
C69 C19 C79 O29 -180.0(9) .
Cu3 O39 C89 O49 2.5(13) .
Cu3 O39 C89 C39 -177.7(6) .
Cu4 O49 C89 O39 6.5(12) .
Cu4 O49 C89 C39 -173.4(6) .
C29 C39 C89 O39 -173.8(9) .
C49 C39 C89 O39 3.0(14) .
C29 C39 C89 O49 6.1(13) .
C49 C39 C89 O49 -177.1(9) .
C6A C1A C2A C3A -0.3(13) .
C7A C1A C2A C3A -174.8(8) .
C1A C2A C3A C4A 1.9(13) .
C1A C2A C3A C8A 177.7(8) .
C2A C3A C4A C5A -2.5(15) .
C8A C3A C4A C5A -178.2(9) .
C3A C4A C5A C6A 1.4(17) .
C2A C1A C6A C5A -0.8(15) .
C7A C1A C6A C5A 173.7(9) .
C4A C5A C6A C1A 0.3(17) .
Cu4 O2A C7A O1A -8.4(12) .
Cu4 O2A C7A C1A 169.6(6) .
Cu3 O1A C7A O2A 15.4(12) .
Cu3 O1A C7A C1A -162.6(6) .
C6A C1A C7A O2A -168.5(9) .
C2A C1A C7A O2A 6.0(13) .
C6A C1A C7A O1A 9.7(13) .
C2A C1A C7A O1A -175.9(8) .
Cu1A O4A C8A O3A 10.8(11) .
Cu1A O4A C8A C3A -169.3(5) .
Cu9 O3A C8A O4A -5.0(11) .
Cu9 O3A C8A C3A 175.1(5) .
C4A C3A C8A O4A 176.2(8) .
C2A C3A C8A O4A 0.5(12) .
C4A C3A C8A O3A -3.9(12) .
C2A C3A C8A O3A -179.6(7) .
C6B C1B C2B C3B -3.3(10) .
C7B C1B C2B C3B 176.0(6) .
C1B C2B C3B C4B 2.4(10) .
C1B C2B C3B C8B -176.9(6) .
C2B C3B C4B C5B 0.8(11) .
C8B C3B C4B C5B -179.9(7) .
C3B C4B C5B C6B -3.2(12) .
C4B C5B C6B C1B 2.4(12) .
C2B C1B C6B C5B 0.9(12) .
C7B C1B C6B C5B -178.3(7) .
Cu6 O2B C7B O1B 2.5(10) .
Cu6 O2B C7B C1B -175.9(4) .
Cu5 O1B C7B O2B -5.3(10) .
Cu5 O1B C7B C1B 173.1(4) .
C2B C1B C7B O2B 4.8(10) .
C6B C1B C7B O2B -175.9(7) .
C2B C1B C7B O1B -173.8(6) .
C6B C1B C7B O1B 5.5(10) .
Cu1A O4B C8B O3B 0.9(9) .
Cu1A O4B C8B C3B 179.5(4) .
Cu9 O3B C8B O4B 6.0(9) .
Cu9 O3B C8B C3B -172.6(4) .
C4B C3B C8B O4B 178.0(6) .
C2B C3B C8B O4B -2.7(9) .
C4B C3B C8B O3B -3.2(9) .
C2B C3B C8B O3B 176.1(6) .
C6C C1C C2C C3C -2.8(13) .
C7C C1C C2C C3C -177.9(7) .
C1C C2C C3C C4C -0.7(12) .
C1C C2C C3C C8C 173.2(7) .
C2C C3C C4C C5C 0.4(15) .
C8C C3C C4C C5C -173.5(9) .
C3C C4C C5C C6C 3.1(17) .
C2C C1C C6C C5C 6.5(16) .
C7C C1C C6C C5C -178.6(10) .
C4C C5C C6C C1C -6.7(18) .
Cu7 O1C C7C O2C -1.4(12) .
Cu7 O1C C7C C1C -178.6(5) .
Cu8 O2C C7C O1C 3.1(12) .
Cu8 O2C C7C C1C -179.7(5) .
C6C C1C C7C O1C -8.9(13) .
C2C C1C C7C O1C 166.1(7) .
C6C C1C C7C O2C 173.6(9) .
C2C C1C C7C O2C -11.3(11) .
Cu3 O3C C8C O4C -12.1(12) 2_666
Cu3 O3C C8C C3C 171.5(5) 2_666
Cu4 O4C C8C O3C 1.9(11) 2_666
Cu4 O4C C8C C3C 178.3(5) 2_666
C2C C3C C8C O3C -169.2(7) .
C4C C3C C8C O3C 4.7(12) .
C2C C3C C8C O4C 14.1(11) .
C4C C3C C8C O4C -172.0(8) .
Cu1 O1D C1D N1D 110.3(15) .
C3D N1D C1D O1D 179.5(4) .
C2D N1D C1D O1D 0.0(4) .
Cu1C O1F C1F N1F 146.8(16) .
C2F N1F C1F O1F -179.9(4) .
C3F N1F C1F O1F 0.0(3) .
Cu4 O1G C1G N1G -119(2) .
C2G N1G C1G O1G -179.7(4) .
C3G N1G C1G O1G 0.0(4) .
Cu6 O1H C1H N1H 97(3) .
C2H N1H C1H O1H 178.9(6) .
C3H N1H C1H O1H 0.0(6) .
Cu3 O1J C1J N1J 138.2(6) .
C2J N1J C1J O1J -0.2(3) .
C3J N1J C1J O1J -180.0(3) .
Cu5 O1K C1K N1K 178.1(6) .
C2K N1K C1K O1K 0.0(3) .
C3K N1K C1K O1K 179.9(3) .
Cu7 O1L C1L N1L 169.4(4) .
C2L N1L C1L O1L -0.2(3) .
C3L N1L C1L O1L 179.7(3) .
Cu8 O1M C1M N1M -177.6(15) .
C2M N1M C1M O1M -179.9(5) .
C3M N1M C1M O1M -0.1(4) .
Cu9 O1N C1N N1N -110.4(8) .
C2N N1N C1N O1N 0.2(4) .
C3N N1N C1N O1N -179.7(4) .
Cu1B O1O C1O N1O 179.0(4) .
C2O N1O C1O O1O 0.0(3) .
C3O N1O C1O O1O 179.9(3) .

loop_
_platon_squeeze_void_nr
_platon_squeeze_void_average_x
_platon_squeeze_void_average_y
_platon_squeeze_void_average_z
_platon_squeeze_void_volume
_platon_squeeze_void_count_electrons
_platon_squeeze_void_content
1 -0.078 -0.078 0.349 4437 1069 ' '
